data_4102974
loop_
_publ_author_name
'Nathan L. Kilah'
'Matthew D. Wise'
'Christopher J. Serpell'
'Amber L. Thompson'
'Nicholas G. White'
'Kirsten E. Christensen'
'Paul D. Beer'

_publ_contact_author 'Paul Beer'
_publ_contact_author_email paul.beer@chem.ox.ac.uk
_publ_section_title
;
 Enhancement of Anion Recognition Exhibited by a Halogen-Bonding Rotaxane
 Host System
;
_journal_name_full 'Journal of the American Chemical Society'
_journal_page_first 11893
_journal_page_last 11895
_journal_paper_doi 10.1021/ja105263q
_journal_volume 132
_journal_year 2010
_chemical_formula_moiety 'C81 H97 I N3 O2, C32 H35 N3 O10, Br '
_chemical_formula_sum 'C113 H132 Br I N6 O12'
_chemical_formula_weight 1973.13
_space_group_IT_number 2
_symmetry_cell_setting triclinic
_symmetry_space_group_name_Hall '-P 1'
_symmetry_space_group_name_H-M 'P -1'
_atom_sites_solution_hydrogens geom
_atom_sites_solution_primary direct
_audit_creation_date 10-06-07
_audit_creation_method CRYSTALS_ver_14.06
_cell_angle_alpha 76.35(5)
_cell_angle_beta 77.67(5)
_cell_angle_gamma 62.34(4)
_cell_formula_units_Z 2
_cell_length_a 14.684(4)
_cell_length_b 14.875(3)
_cell_length_c 30.286(10)
_cell_measurement_reflns_used 10120
_cell_measurement_temperature 150
_cell_measurement_theta_max 20
_cell_measurement_theta_min 2
_cell_volume 5652(4)
_computing_cell_refinement 'CrystalClear-SM Expert 2.0 r4 (Rigaku, 2009)'
_computing_data_collection 'CrystalClear-SM Expert 2.0 r4 (Rigaku, 2009)'
_computing_data_reduction 'CrystalClear-SM Expert 2.0 r4 (Rigaku, 2009)'
_computing_molecular_graphics 'CAMERON (Watkin et al., 1996)'
_computing_publication_material 'CRYSTALS (Betteridge et al., 2003)'
_computing_structure_refinement 'CRYSTALS (Betteridge et al., 2003)'
_computing_structure_solution 'SHELXS 86 (Sheldrick, 1986)'
_diffrn_ambient_temperature 150
_diffrn_detector CCD
_diffrn_measured_fraction_theta_full 0.923
_diffrn_measured_fraction_theta_max 0.622
_diffrn_measurement_details
;
scan:
    Number of images: 360
               Slice: -180.0000 - 180.0000
         Image width: 1.0000
            Exp time: 0.5000
       Rotation axis: Phi
               Omega: 0.0000
               Kappa: 0.0000
                 Phi: 0.0000
                 XTD: 60.1556
              2theta: 0.3335

;
_diffrn_measurement_device 'CrystalLogic Kappa (3 circle)'
_diffrn_measurement_device_type 'Rigaku Saturn724+ (2x2 bin mode)'
_diffrn_measurement_method 'profile data from \f-scans'
_diffrn_orient_matrix_type d*Trek
_diffrn_orient_matrix_UB_11 0.001836
_diffrn_orient_matrix_UB_12 -0.041369
_diffrn_orient_matrix_UB_13 -0.065455
_diffrn_orient_matrix_UB_21 -0.065498
_diffrn_orient_matrix_UB_22 0.037726
_diffrn_orient_matrix_UB_23 0.013964
_diffrn_orient_matrix_UB_31 0.019060
_diffrn_orient_matrix_UB_32 0.026171
_diffrn_orient_matrix_UB_33 -0.011111
_diffrn_radiation_monochromator Synchrotron
_diffrn_radiation_type 'Mo K\a'
_diffrn_radiation_wavelength 0.68890
_diffrn_reflns_av_R_equivalents 0.181
_diffrn_reflns_limit_h_max 13
_diffrn_reflns_limit_h_min -13
_diffrn_reflns_limit_k_max 13
_diffrn_reflns_limit_k_min -14
_diffrn_reflns_limit_l_max 28
_diffrn_reflns_limit_l_min -27
_diffrn_reflns_number 7298
_diffrn_reflns_theta_full 15.064
_diffrn_reflns_theta_max 20.086
_diffrn_reflns_theta_min 1.351
_diffrn_source Synchrotron
_diffrn_standards_number 0
_exptl_absorpt_coefficient_mu 0.694
_exptl_absorpt_correction_T_max 0.99
_exptl_absorpt_correction_T_min 0.46
_exptl_absorpt_correction_type multi-scan
_exptl_absorpt_process_details 'DENZO/SCALEPACK (Otwinowski & Minor, 1997)'
_exptl_crystal_colour colourless
_exptl_crystal_density_diffrn 1.159
_exptl_crystal_density_meas ?
_exptl_crystal_density_method 'not measured'
_exptl_crystal_description needle
_exptl_crystal_F_000 2072
_exptl_crystal_size_max 0.067
_exptl_crystal_size_mid 0.007
_exptl_crystal_size_min 0.004
_refine_diff_density_max 0.83
_refine_diff_density_min -0.63
_refine_ls_extinction_method None
_refine_ls_goodness_of_fit_ref 1.0063
_refine_ls_hydrogen_treatment constr
_refine_ls_matrix_type full
_refine_ls_number_parameters 1713
_refine_ls_number_reflns 6219
_refine_ls_number_restraints 4401
_refine_ls_R_factor_all 0.2130
_refine_ls_R_factor_gt 0.1501
_refine_ls_shift/su_max 0.0037679
_refine_ls_shift/su_mean 0.0002481
_refine_ls_structure_factor_coef Fsqd
_refine_ls_weighting_details
;
 Method, part 1, Chebychev polynomial, (Watkin, 1994, Prince, 1982) 
 [weight] = 1.0/[A~0~*T~0~(x)+A~1~*T~1~(x) ... +A~n-1~]*T~n-1~(x)] 
 where A~i~ are the Chebychev coefficients listed below and x= Fcalc/Fmax 
 Method = Robust Weighting (Prince, 1982) 
 W = [weight] * [1-(deltaF/6*sigmaF)^2^]^2^ 
 A~i~ are: 
 0.151E+05 0.242E+05 0.162E+05 0.824E+04 0.266E+04 
;
_refine_ls_weighting_scheme calc
_refine_ls_wR_factor_all 0.4124
_refine_ls_wR_factor_gt 0.3494
_refine_ls_wR_factor_ref 0.4124
_reflns_limit_h_max 13
_reflns_limit_h_min -13
_reflns_limit_k_max 14
_reflns_limit_k_min -11
_reflns_limit_l_max 28
_reflns_limit_l_min 0
_reflns_number_gt 3488
_reflns_number_total 7749
_reflns_threshold_expression I>2.0\s(I)
_oxford_diffrn_Wilson_B_factor 7.25
_oxford_diffrn_Wilson_scale 0.04
_oxford_refine_ls_r_factor_ref 0.2130
_oxford_refine_ls_scale 4.8(2)
_oxford_reflns_number_all 6219
_oxford_reflns_threshold_expression_ref I>-3.0\s(I)
_cod_data_source_file ja105263q_si_005.cif
_cod_data_source_block 7
_cod_depositor_comments
;
The following automatic conversions were performed:

'_exptl_crystal_density_meas' value 'not measured' was changed to '?'
- the value is perceived as not measured.

Automatic conversion script
Id: cif_fix_values 3008 2015-01-20 13:52:24Z robertas 
;
_cod_original_sg_symbol_H-M 'P -1 '
_cod_database_code 4102974

loop_
_symmetry_equiv_pos_as_xyz
x,y,z
-x,-y,-z

loop_
_atom_site_label
_atom_site_type_symbol
_atom_site_fract_x
_atom_site_fract_y
_atom_site_fract_z
_atom_site_U_iso_or_equiv
_atom_site_occupancy
_atom_site_adp_type
_atom_site_refinement_flags_posn
_atom_site_refinement_flags_adp
_atom_site_refinement_flags_occupancy
_atom_site_disorder_assembly
_atom_site_disorder_group
Br1 Br 0.6766(3) 0.0860(3) 0.66066(11) 0.1827 1.0000 Uani . . . . .
I1 I 0.45443(17) 0.15312(12) 0.63590(5) 0.1532 1.0000 Uani D U . . .
C2 C 0.3153(8) 0.2126(4) 0.60047(19) 0.1331 1.0000 Uani D U . . .
C3 C 0.2049(8) 0.2366(4) 0.6236(3) 0.1373 1.0000 Uani D U . . .
N4 N 0.1476(8) 0.2682(4) 0.5932(3) 0.1776 1.0000 Uani D U . . .
C5 C 0.0321(10) 0.3011(4) 0.6005(4) 0.2662 1.0000 Uani D U . . .
N6 N 0.2095(9) 0.2684(4) 0.5502(3) 0.1693 1.0000 Uani D U . . .
N7 N 0.3134(9) 0.2322(4) 0.5585(2) 0.1419 1.0000 Uani D U . . .
C8 C 0.4052(11) 0.2198(5) 0.5225(3) 0.1447 1.0000 Uani D U . . .
C9 C 0.4190(16) 0.3184(11) 0.5184(5) 0.1360 1.0000 Uani D U . . .
C10 C 0.4904(11) 0.3166(18) 0.4729(3) 0.1301 1.0000 Uani D U . . .
O11 O 0.4461(7) 0.3327(10) 0.4375(3) 0.1164 1.0000 Uani D U . . .
C12 C 0.4918(5) 0.3407(8) 0.3918(2) 0.1097 1.0000 Uani D U . . .
C13 C 0.5959(6) 0.3173(11) 0.3839(2) 0.1009 1.0000 Uani D U . . .
C14 C 0.6408(6) 0.3317(11) 0.3385(2) 0.0963 1.0000 Uani D U . . .
C15 C 0.5801(4) 0.3596(7) 0.3026(2) 0.0882 1.0000 Uani D U . . .
C16 C 0.4739(5) 0.3826(10) 0.3118(2) 0.0916 1.0000 Uani D U . . .
C17 C 0.4283(5) 0.3791(9) 0.3576(3) 0.0969 1.0000 Uani D U . . .
C18 C 0.6305(5) 0.3775(5) 0.2498(2) 0.0961 1.0000 Uani D U . . .
C20 C 0.1712(8) 0.2241(4) 0.6750(3) 0.1758 1.0000 Uani D U . . .
O21 O 0.2151(8) 0.1406(6) 0.7023(2) 0.1467 1.0000 Uani D U . . .
C22 C 0.1803(6) 0.1216(8) 0.7493(2) 0.1315 1.0000 Uani D U . . .
C23 C 0.0749(6) 0.1658(16) 0.7629(3) 0.1698 1.0000 Uani D U . . .
C24 C 0.0389(5) 0.1406(14) 0.8089(3) 0.1492 1.0000 Uani D U . . .
C25 C 0.1120(4) 0.0736(6) 0.8394(2) 0.0825 1.0000 Uani D U . . .
C26 C 0.2178(5) 0.0228(9) 0.8234(3) 0.1238 1.0000 Uani D U . . .
C27 C 0.2528(5) 0.0535(11) 0.7781(3) 0.1415 1.0000 Uani D U . . .
C28 C 0.0719(5) 0.0454(5) 0.8929(2) 0.0885 1.0000 Uani D U . . .
C31 C 0.6036(5) 0.4952(5) 0.2338(3) 0.0908 1.0000 Uani D U . . .
C32 C 0.5129(8) 0.5693(6) 0.2518(5) 0.1011 1.0000 Uani D U . . .
C33 C 0.4877(8) 0.6754(5) 0.2366(5) 0.1029 1.0000 Uani D U . . .
C34 C 0.5532(7) 0.7065(5) 0.2038(3) 0.0961 1.0000 Uani D U . . .
C35 C 0.6443(7) 0.6307(6) 0.1863(4) 0.1088 1.0000 Uani D U . . .
C36 C 0.6670(7) 0.5250(6) 0.1997(3) 0.0979 1.0000 Uani D U . . .
C37 C 0.5287(8) 0.8239(6) 0.1893(4) 0.0999 1.0000 Uani D U . . .
C38 C 0.516(4) 0.8708(14) 0.2319(6) 0.1123 0.47(5) Uani D U P 2 1
C39 C 0.427(2) 0.8827(12) 0.1667(17) 0.1128 0.47(5) Uani D U P 2 1
C40 C 0.618(2) 0.8354(7) 0.1547(14) 0.1153 0.47(5) Uani D U P 2 1
C41 C 0.5796(8) 0.3448(6) 0.2194(2) 0.0897 1.0000 Uani D U . . .
C42 C 0.5554(10) 0.4000(7) 0.1768(3) 0.0945 1.0000 Uani D U . . .
C43 C 0.5120(9) 0.3689(7) 0.1490(3) 0.0878 1.0000 Uani D U . . .
C44 C 0.5026(8) 0.2776(7) 0.1619(3) 0.0965 1.0000 Uani D U . . .
C45 C 0.5282(13) 0.2223(8) 0.2045(4) 0.1098 1.0000 Uani D U . . .
C46 C 0.5647(13) 0.2572(9) 0.2339(3) 0.1071 1.0000 Uani D U . . .
C47 C 0.4565(10) 0.2420(8) 0.1304(4) 0.1141 1.0000 Uani D U . . .
C48 C 0.3492(16) 0.3282(14) 0.1189(11) 0.1215 0.53(3) Uani D U P 4 1
C49 C 0.444(3) 0.1442(17) 0.1554(6) 0.1163 0.53(3) Uani D U P 4 1
C50 C 0.530(2) 0.218(3) 0.0854(6) 0.1621 0.53(3) Uani D U P 4 1
C51 C 0.7526(6) 0.3211(12) 0.2431(7) 0.1072 0.62(2) Uani D U P 3 1
C52 C 0.8095(7) 0.357(2) 0.2585(12) 0.1072 0.62(2) Uani D U P 3 1
C53 C 0.9195(7) 0.3064(18) 0.2519(9) 0.1072 0.62(2) Uani D U P 3 1
C54 C 0.9716(6) 0.2278(13) 0.2262(6) 0.1073 0.62(2) Uani D U P 3 1
C55 C 0.9134(7) 0.1930(16) 0.2107(9) 0.1017 0.62(2) Uani D U P 3 1
C56 C 0.8034(7) 0.2389(17) 0.2197(11) 0.1078 0.62(2) Uani D U P 3 1
C57 C 1.0926(7) 0.1841(17) 0.2122(7) 0.1315 0.62(2) Uani D U P 3 1
C58 C 1.1467(9) 0.167(3) 0.2540(8) 0.1791 0.62(2) Uani D U P 3 1
C59 C 1.1339(9) 0.081(2) 0.1949(14) 0.1882 0.62(2) Uani D U P 3 1
C60 C 1.1178(16) 0.261(3) 0.1737(9) 0.1554 0.62(2) Uani D U P 3 1
C61 C 0.1344(7) 0.0703(5) 0.9208(3) 0.0901 1.0000 Uani D U . . .
C62 C 0.1769(10) 0.0032(6) 0.9587(3) 0.1002 1.0000 Uani D U . . .
C63 C 0.2174(11) 0.0332(7) 0.9884(3) 0.0925 1.0000 Uani D U . . .
C64 C 0.2221(8) 0.1268(6) 0.9781(3) 0.0917 1.0000 Uani D U . . .
C65 C 0.1873(11) 0.1895(8) 0.9377(4) 0.1047 1.0000 Uani D U . . .
C66 C 0.1405(12) 0.1625(8) 0.9095(4) 0.1093 1.0000 Uani D U . . .
C67 C 0.2722(8) 0.1577(8) 1.0097(3) 0.0999 1.0000 Uani D U . . .
C68 C 0.302(3) 0.0749(17) 1.0528(7) 0.1039 0.38(2) Uani D U P 5 1
C69 C 0.1941(16) 0.2622(16) 1.0247(11) 0.1022 0.38(2) Uani D U P 5 1
C70 C 0.3707(18) 0.167(3) 0.9833(6) 0.1169 0.38(2) Uani D U P 5 1
C71 C -0.0488(5) 0.1105(6) 0.9034(3) 0.0816 1.0000 Uani D U . . .
C72 C -0.0875(5) 0.1816(10) 0.9326(5) 0.1033 1.0000 Uani D U . . .
C73 C -0.1964(6) 0.2399(10) 0.9422(5) 0.1093 1.0000 Uani D U . . .
C74 C -0.2652(5) 0.2293(7) 0.9212(3) 0.1030 1.0000 Uani D U . . .
C75 C -0.2251(5) 0.1540(11) 0.8938(5) 0.1183 1.0000 Uani D U . . .
C76 C -0.1164(5) 0.0925(9) 0.8858(5) 0.1105 1.0000 Uani D U . . .
C77 C -0.3859(5) 0.2949(7) 0.9315(3) 0.1212 1.0000 Uani D U . . .
C78 C -0.4081(7) 0.3820(10) 0.9575(6) 0.1405 1.0000 Uani D U . . .
C79 C -0.4358(9) 0.2255(11) 0.9610(6) 0.1562 1.0000 Uani D U . . .
C80 C -0.4343(8) 0.3427(11) 0.8861(4) 0.1489 1.0000 Uani D U . . .
C81 C 0.0916(6) -0.0708(5) 0.9062(3) 0.0764 1.0000 Uani D U . . .
C82 C 0.1725(11) -0.1445(6) 0.8833(4) 0.1382 1.0000 Uani D U . . .
C83 C 0.1960(10) -0.2505(5) 0.8979(5) 0.1433 1.0000 Uani D U . . .
C84 C 0.1361(7) -0.2814(5) 0.9341(3) 0.1095 1.0000 Uani D U . . .
C85 C 0.0522(8) -0.2058(6) 0.9555(4) 0.1238 1.0000 Uani D U . . .
C86 C 0.0326(8) -0.1006(5) 0.9428(4) 0.1022 1.0000 Uani D U . . .
C87 C 0.1586(7) -0.3983(5) 0.9487(3) 0.1201 1.0000 Uani D U . . .
C88 C 0.1060(12) -0.4158(7) 0.9978(4) 0.1231 1.0000 Uani D U . . .
C89 C 0.2767(8) -0.4663(7) 0.9472(6) 0.1605 1.0000 Uani D U . . .
C90 C 0.1155(14) -0.4295(10) 0.9155(5) 0.1507 1.0000 Uani D U . . .
C101 C 0.7622(9) 0.1327(16) 0.5345(4) 0.1634 0.583(12) Uani D U P 1 1
C102 C 0.7583(8) 0.2291(14) 0.5156(5) 0.1634 0.583(12) Uani D U P 1 1
C103 C 0.8166(8) 0.2418(10) 0.4739(5) 0.1635 0.583(12) Uani D U P 1 1
C104 C 0.8786(8) 0.1581(10) 0.4511(4) 0.1636 0.583(12) Uani D U P 1 1
C105 C 0.8823(9) 0.0617(10) 0.4700(5) 0.1635 0.583(12) Uani D U P 1 1
C106 C 0.8243(10) 0.0489(13) 0.5118(5) 0.1634 0.583(12) Uani D U P 1 1
N107 N 0.9449(9) 0.1727(13) 0.4032(4) 0.1638 0.583(12) Uani D U P 1 1
O108 O 0.9338(10) 0.2481(14) 0.3938(5) 0.1640 0.583(12) Uani D U P 1 1
O109 O 0.9869(8) 0.1039(15) 0.3909(5) 0.1639 0.583(12) Uani D U P 1 1
C111 C 0.6963(8) 0.3177(12) 0.5374(5) 0.1634 0.583(12) Uani D U P 1 1
O112 O 0.698(2) 0.4064(15) 0.5223(8) 0.1635 0.583(12) Uani D U P 1 1
N113 N 0.6347(19) 0.3168(14) 0.5800(7) 0.1632 0.583(12) Uani D U P 1 1
C114 C 0.5748(18) 0.405(2) 0.6028(10) 0.1632 0.583(12) Uani D U P 1 1
C115 C 0.4895(17) 0.390(2) 0.6376(7) 0.1631 0.583(12) Uani D U P 1 1
O116 O 0.4013(17) 0.4254(9) 0.6102(9) 0.1631 0.583(12) Uani D U P 1 1
C117 C 0.2989(17) 0.4461(8) 0.6313(8) 0.1631 0.583(12) Uani D U P 1 1
C118 C 0.2170(18) 0.4886(8) 0.6042(8) 0.1819 0.583(12) Uani D U P 1 1
C119 C 0.1152(17) 0.5090(9) 0.6251(10) 0.2000 0.583(12) Uani D U P 1 1
C120 C 0.0954(18) 0.4868(11) 0.6731(10) 0.2110 0.583(12) Uani D U P 1 1
C121 C 0.177(2) 0.4444(11) 0.7002(8) 0.1986 0.583(12) Uani D U P 1 1
C122 C 0.279(2) 0.4237(9) 0.6793(8) 0.1736 0.583(12) Uani D U P 1 1
O123 O -0.011(2) 0.5083(13) 0.6949(14) 0.2573 0.583(12) Uani D U P 1 1
C124 C -0.110(3) 0.576(4) 0.6777(16) 0.2692 0.583(12) Uani D U P 1 1
C125 C -0.178(2) 0.575(3) 0.7226(19) 0.2499 0.583(12) Uani D U P 1 1
O126 O -0.196(3) 0.488(2) 0.7197(13) 0.2426 0.583(12) Uani D U P 1 1
C127 C -0.2182(15) 0.428(2) 0.7625(10) 0.2241 0.583(12) Uani D U P 1 1
C128 C -0.2098(11) 0.3339(19) 0.7482(8) 0.2062 0.583(12) Uani D U P 1 1
C131 C 0.8307(9) -0.0514(12) 0.5297(5) 0.1500 0.583(12) Uani D U P 1 1
O132 O 0.8921(18) -0.1321(15) 0.5103(11) 0.1573 0.583(12) Uani D U P 1 1
N133 N 0.764(2) -0.0727(17) 0.5668(7) 0.1671 0.583(12) Uani D U P 1 1
C134 C 0.7568(19) -0.1686(16) 0.5798(11) 0.1666 0.583(12) Uani D U P 1 1
C135 C 0.655(2) -0.156(3) 0.6092(10) 0.1585 0.583(12) Uani D U P 1 1
O136 O 0.576(2) -0.1061(14) 0.5758(14) 0.1511 0.583(12) Uani D U P 1 1
C137 C 0.468(2) -0.0727(13) 0.5886(11) 0.1428 0.583(12) Uani D U P 1 1
C138 C 0.429(3) -0.0915(14) 0.6350(11) 0.1452 0.583(12) Uani D U P 1 1
C139 C 0.322(3) -0.0584(17) 0.6477(12) 0.1500 0.583(12) Uani D U P 1 1
C140 C 0.253(2) -0.0063(17) 0.6141(15) 0.1519 0.583(12) Uani D U P 1 1
C141 C 0.292(2) 0.0128(13) 0.5678(14) 0.1491 0.583(12) Uani D U P 1 1
C142 C 0.399(2) -0.0208(13) 0.5551(11) 0.1441 0.583(12) Uani D U P 1 1
O143 O 0.141(2) 0.029(2) 0.627(2) 0.1908 0.583(12) Uani D U P 1 1
C144 C 0.096(2) 0.005(3) 0.6738(16) 0.1887 0.583(12) Uani D U P 1 1
C145 C -0.0162(19) 0.062(3) 0.6658(14) 0.1938 0.583(12) Uani D U P 1 1
O146 O -0.0405(16) 0.153(2) 0.6844(15) 0.1897 0.583(12) Uani D U P 1 1
C147 C -0.1519(14) 0.2147(16) 0.6942(11) 0.1845 0.583(12) Uani D U P 1 1
C148 C -0.1608(11) 0.3089(15) 0.7085(8) 0.1993 0.583(12) Uani D U P 1 1
C201 C 0.7583(13) 0.132(2) 0.5355(5) 0.1566 0.417(12) Uani D U P 1 2
C202 C 0.7731(12) 0.220(2) 0.5156(6) 0.1566 0.417(12) Uani D U P 1 2
C203 C 0.8489(13) 0.2155(15) 0.4785(6) 0.1567 0.417(12) Uani D U P 1 2
C204 C 0.9094(12) 0.1240(15) 0.4611(5) 0.1568 0.417(12) Uani D U P 1 2
C205 C 0.8945(14) 0.0365(15) 0.4809(6) 0.1567 0.417(12) Uani D U P 1 2
C206 C 0.8190(16) 0.041(2) 0.5181(6) 0.1566 0.417(12) Uani D U P 1 2
N207 N 0.9960(12) 0.119(2) 0.4184(5) 0.1569 0.417(12) Uani D U P 1 2
O208 O 0.9975(15) 0.190(2) 0.4078(6) 0.1570 0.417(12) Uani D U P 1 2
O209 O 1.0343(12) 0.046(2) 0.4098(6) 0.1569 0.417(12) Uani D U P 1 2
C211 C 0.7068(13) 0.3090(17) 0.5363(6) 0.1566 0.417(12) Uani D U P 1 2
O212 O 0.675(3) 0.4025(19) 0.5138(8) 0.1565 0.417(12) Uani D U P 1 2
N213 N 0.678(2) 0.308(2) 0.5838(6) 0.1565 0.417(12) Uani D U P 1 2
C214 C 0.635(2) 0.396(3) 0.6060(10) 0.1564 0.417(12) Uani D U P 1 2
C215 C 0.536(2) 0.405(3) 0.6373(7) 0.1563 0.417(12) Uani D U P 1 2
O216 O 0.4597(19) 0.4294(12) 0.6051(10) 0.1562 0.417(12) Uani D U P 1 2
C217 C 0.3578(19) 0.4453(9) 0.6255(8) 0.1562 0.417(12) Uani D U P 1 2
C218 C 0.275(2) 0.4975(9) 0.5988(8) 0.1383 0.417(12) Uani D U P 1 2
C219 C 0.1736(19) 0.5133(10) 0.6191(9) 0.1454 0.417(12) Uani D U P 1 2
C220 C 0.1556(19) 0.4768(11) 0.6660(9) 0.1417 0.417(12) Uani D U P 1 2
C221 C 0.239(2) 0.4246(11) 0.6927(8) 0.1402 0.417(12) Uani D U P 1 2
C222 C 0.340(2) 0.4090(9) 0.6724(8) 0.1293 0.417(12) Uani D U P 1 2
O223 O 0.050(2) 0.4933(15) 0.6871(12) 0.1697 0.417(12) Uani D U P 1 2
C224 C -0.033(4) 0.560(4) 0.6592(19) 0.2118 0.417(12) Uani D U P 1 2
C225 C -0.121(2) 0.552(4) 0.693(2) 0.2350 0.417(12) Uani D U P 1 2
O226 O -0.125(4) 0.469(4) 0.677(2) 0.2449 0.417(12) Uani D U P 1 2
C227 C -0.213(2) 0.467(3) 0.7094(16) 0.2300 0.417(12) Uani D U P 1 2
C228 C -0.2159(17) 0.370(3) 0.7049(13) 0.2139 0.417(12) Uani D U P 1 2
C231 C 0.8022(14) -0.0482(19) 0.5390(6) 0.1679 0.417(12) Uani D U P 1 2
O232 O 0.844(3) -0.133(2) 0.5213(9) 0.1492 0.417(12) Uani D U P 1 2
N233 N 0.749(3) -0.059(3) 0.5831(9) 0.1671 0.417(12) Uani D U P 1 2
C234 C 0.742(3) -0.152(3) 0.6064(12) 0.1666 0.417(12) Uani D U P 1 2
C235 C 0.631(3) -0.131(4) 0.6271(13) 0.1585 0.417(12) Uani D U P 1 2
O236 O 0.577(3) -0.1128(17) 0.5868(19) 0.1511 0.417(12) Uani D U P 1 2
C237 C 0.468(3) -0.0791(16) 0.5955(16) 0.1428 0.417(12) Uani D U P 1 2
C238 C 0.421(4) -0.0957(19) 0.6405(16) 0.1452 0.417(12) Uani D U P 1 2
C239 C 0.313(4) -0.062(2) 0.6492(18) 0.1500 0.417(12) Uani D U P 1 2
C240 C 0.251(3) -0.012(2) 0.613(2) 0.1519 0.417(12) Uani D U P 1 2
C241 C 0.298(3) 0.0053(17) 0.5679(19) 0.1491 0.417(12) Uani D U P 1 2
C242 C 0.406(3) -0.0286(16) 0.5592(16) 0.1441 0.417(12) Uani D U P 1 2
O243 O 0.138(3) 0.024(3) 0.622(3) 0.1908 0.417(12) Uani D U P 1 2
C244 C 0.065(3) 0.002(3) 0.658(2) 0.1799 0.417(12) Uani D U P 1 2
C245 C -0.033(2) 0.079(5) 0.6382(19) 0.2076 0.417(12) Uani D U P 1 2
O246 O -0.069(2) 0.152(3) 0.670(2) 0.2090 0.417(12) Uani D U P 1 2
C247 C -0.174(3) 0.231(2) 0.664(2) 0.2185 0.417(12) Uani D U P 1 2
C248 C -0.1714(19) 0.328(2) 0.6681(14) 0.2237 0.417(12) Uani D U P 1 2
C338 C 0.587(3) 0.8516(14) 0.2165(14) 0.1198 0.53(5) Uani D U P 2 2
C339 C 0.4110(11) 0.8912(6) 0.1992(17) 0.1295 0.53(5) Uani D U P 2 2
C340 C 0.563(4) 0.8461(12) 0.1375(5) 0.1248 0.53(5) Uani D U P 2 2
C348 C 0.415(3) 0.3281(16) 0.0896(8) 0.1151 0.47(3) Uani D U P 4 2
C349 C 0.367(2) 0.218(3) 0.1583(7) 0.1498 0.47(3) Uani D U P 4 2
C350 C 0.5417(17) 0.1442(19) 0.1119(11) 0.1332 0.47(3) Uani D U P 4 2
C351 C 0.7505(7) 0.3043(14) 0.2479(10) 0.1013 0.38(2) Uani D U P 3 2
C352 C 0.8162(9) 0.334(3) 0.261(2) 0.1013 0.38(2) Uani D U P 3 2
C353 C 0.9249(8) 0.270(2) 0.2566(15) 0.1013 0.38(2) Uani D U P 3 2
C354 C 0.9673(7) 0.1811(16) 0.2375(9) 0.1013 0.38(2) Uani D U P 3 2
C355 C 0.9000(9) 0.1501(16) 0.2272(15) 0.1042 0.38(2) Uani D U P 3 2
C356 C 0.7912(9) 0.213(2) 0.2313(17) 0.0980 0.38(2) Uani D U P 3 2
C357 C 1.0881(8) 0.1224(18) 0.2241(8) 0.1042 0.38(2) Uani D U P 3 2
C358 C 1.1459(9) 0.150(3) 0.2520(12) 0.1134 0.38(2) Uani D U P 3 2
C359 C 1.1226(13) 0.0051(17) 0.2343(15) 0.1120 0.38(2) Uani D U P 3 2
C360 C 1.116(2) 0.154(3) 0.1725(9) 0.1022 0.38(2) Uani D U P 3 2
C368 C 0.2183(17) 0.151(2) 1.0594(4) 0.1234 0.62(2) Uani D U P 5 2
C369 C 0.2595(19) 0.2688(11) 0.9921(6) 0.1062 0.62(2) Uani D U P 5 2
C370 C 0.3889(9) 0.0838(14) 1.0093(8) 0.1048 0.62(2) Uani D U P 5 2
H81 H 0.3627 0.2422 0.4976 0.1801 1.0000 Uiso R . . . .
H82 H 0.4633 0.1534 0.5193 0.1801 1.0000 Uiso R . . . .
H91 H 0.3615 0.3865 0.5174 0.1690 1.0000 Uiso R . . . .
H92 H 0.4501 0.3005 0.5464 0.1689 1.0000 Uiso R . . . .
H101 H 0.5138 0.3692 0.4709 0.1621 1.0000 Uiso R . . . .
H102 H 0.5496 0.2492 0.4736 0.1620 1.0000 Uiso R . . . .
H131 H 0.6361 0.2929 0.4078 0.1212 1.0000 Uiso R . . . .
H141 H 0.7086 0.3239 0.3318 0.1279 1.0000 Uiso R . . . .
H161 H 0.4373 0.3966 0.2878 0.1161 1.0000 Uiso R . . . .
H171 H 0.3569 0.4051 0.3640 0.1221 1.0000 Uiso R . . . .
H201 H 0.1431 0.2879 0.6871 0.2200 1.0000 Uiso R . . . .
H202 H 0.1153 0.2112 0.6702 0.2200 1.0000 Uiso R . . . .
H231 H 0.0281 0.2127 0.7427 0.2061 1.0000 Uiso R . . . .
H241 H -0.0306 0.1703 0.8204 0.1850 1.0000 Uiso R . . . .
H261 H 0.2620 -0.0322 0.8425 0.1730 1.0000 Uiso R . . . .
H271 H 0.3235 0.0321 0.7688 0.1831 1.0000 Uiso R . . . .
H321 H 0.4674 0.5499 0.2734 0.1320 1.0000 Uiso R . . . .
H331 H 0.4246 0.7252 0.2478 0.1389 1.0000 Uiso R . . . .
H351 H 0.6872 0.6505 0.1630 0.1490 1.0000 Uiso R . . . .
H361 H 0.7289 0.4756 0.1875 0.1371 1.0000 Uiso R . . . .
H381 H 0.5056 0.9414 0.2231 0.3620 0.47(5) Uiso R . P 2 1
H382 H 0.4579 0.8684 0.2533 0.3620 0.47(5) Uiso R . P 2 1
H383 H 0.5784 0.8316 0.2464 0.3621 0.47(5) Uiso R . P 2 1
H391 H 0.3995 0.9551 0.1678 0.3630 0.47(5) Uiso R . P 2 1
H392 H 0.3779 0.8577 0.1837 0.3630 0.47(5) Uiso R . P 2 1
H393 H 0.4384 0.8727 0.1353 0.3631 0.47(5) Uiso R . P 2 1
H421 H 0.5598 0.4620 0.1677 0.1151 1.0000 Uiso R . . . .
H431 H 0.4929 0.4087 0.1207 0.1121 1.0000 Uiso R . . . .
H451 H 0.5169 0.1640 0.2153 0.1280 1.0000 Uiso R . . . .
H461 H 0.5887 0.2153 0.2612 0.1351 1.0000 Uiso R . . . .
H481 H 0.3070 0.2959 0.1160 0.2070 0.53(3) Uiso R . P 4 1
H482 H 0.3577 0.3711 0.0903 0.2070 0.53(3) Uiso R . P 4 1
H483 H 0.3173 0.3690 0.1434 0.2070 0.53(3) Uiso R . P 4 1
H521 H 0.7755 0.4075 0.2770 0.1290 0.62(2) Uiso R . P 3 1
H531 H 0.9570 0.3268 0.2653 0.1310 0.62(2) Uiso R . P 3 1
H551 H 0.9469 0.1425 0.1921 0.1260 0.62(2) Uiso R . P 3 1
H561 H 0.7663 0.2133 0.2094 0.1230 0.62(2) Uiso R . P 3 1
H581 H 1.2298 0.1509 0.2395 0.2270 0.62(2) Uiso R . P 3 1
H582 H 1.1021 0.2428 0.2679 0.2270 0.62(2) Uiso R . P 3 1
H583 H 1.1394 0.0994 0.2788 0.2270 0.62(2) Uiso R . P 3 1
H591 H 1.2152 0.0635 0.1797 0.2390 0.62(2) Uiso R . P 3 1
H592 H 1.1293 0.0250 0.2262 0.2390 0.62(2) Uiso R . P 3 1
H593 H 1.0837 0.0915 0.1695 0.2390 0.62(2) Uiso R . P 3 1
H601 H 1.2089 0.2257 0.1659 0.2100 0.62(2) Uiso R . P 3 1
H602 H 1.0803 0.3389 0.1887 0.2100 0.62(2) Uiso R . P 3 1
H603 H 1.0766 0.2651 0.1434 0.2100 0.62(2) Uiso R . P 3 1
H621 H 0.1792 -0.0623 0.9650 0.1370 1.0000 Uiso R . . . .
H631 H 0.2433 -0.0117 1.0146 0.1360 1.0000 Uiso R . . . .
H651 H 0.1921 0.2517 0.9297 0.1470 1.0000 Uiso R . . . .
H661 H 0.1138 0.2076 0.8833 0.1440 1.0000 Uiso R . . . .
H681 H 0.3590 0.0912 1.0686 0.3260 0.38(2) Uiso R . P 5 1
H682 H 0.2231 0.0876 1.0766 0.3260 0.38(2) Uiso R . P 5 1
H683 H 0.3420 -0.0044 1.0387 0.3260 0.38(2) Uiso R . P 5 1
H691 H 0.2245 0.2707 1.0512 0.3560 0.38(2) Uiso R . P 5 1
H692 H 0.1234 0.2576 1.0363 0.3560 0.38(2) Uiso R . P 5 1
H693 H 0.1884 0.3196 0.9962 0.3561 0.38(2) Uiso R . P 5 1
H701 H 0.4189 0.1588 1.0101 0.3540 0.38(2) Uiso R . P 5 1
H702 H 0.3408 0.2465 0.9614 0.3540 0.38(2) Uiso R . P 5 1
H703 H 0.4099 0.1019 0.9620 0.3540 0.38(2) Uiso R . P 5 1
H721 H -0.0423 0.1898 0.9467 0.1250 1.0000 Uiso R . . . .
H731 H -0.2220 0.2866 0.9626 0.1290 1.0000 Uiso R . . . .
H751 H -0.2706 0.1434 0.8805 0.1571 1.0000 Uiso R . . . .
H761 H -0.0910 0.0416 0.8675 0.1440 1.0000 Uiso R . . . .
H781 H -0.4962 0.4225 0.9649 0.2130 1.0000 Uiso R . . . .
H782 H -0.3678 0.3388 0.9896 0.2129 1.0000 Uiso R . . . .
H783 H -0.3733 0.4333 0.9342 0.2130 1.0000 Uiso R . . . .
H791 H -0.5131 0.2713 0.9687 0.2399 1.0000 Uiso R . . . .
H792 H -0.4006 0.1900 0.9900 0.2400 1.0000 Uiso R . . . .
H793 H -0.4252 0.1733 0.9416 0.2400 1.0000 Uiso R . . . .
H801 H -0.5031 0.3950 0.8923 0.2220 1.0000 Uiso R . . . .
H802 H -0.3926 0.3729 0.8653 0.2220 1.0000 Uiso R . . . .
H803 H -0.4367 0.2912 0.8728 0.2220 1.0000 Uiso R . . . .
H821 H 0.2113 -0.1247 0.8577 0.1720 1.0000 Uiso R . . . .
H831 H 0.2520 -0.2998 0.8826 0.1639 1.0000 Uiso R . . . .
H851 H 0.0091 -0.2247 0.9791 0.1390 1.0000 Uiso R . . . .
H861 H -0.0183 -0.0518 0.9600 0.1331 1.0000 Uiso R . . . .
H881 H 0.1234 -0.4876 1.0069 0.1770 1.0000 Uiso R . . . .
H882 H 0.1309 -0.3940 1.0183 0.1770 1.0000 Uiso R . . . .
H883 H 0.0322 -0.3774 0.9991 0.1770 1.0000 Uiso R . . . .
H891 H 0.2897 -0.5313 0.9664 0.2650 1.0000 Uiso R . . . .
H892 H 0.3100 -0.4336 0.9572 0.2650 1.0000 Uiso R . . . .
H893 H 0.3036 -0.4772 0.9161 0.2650 1.0000 Uiso R . . . .
H901 H 0.1367 -0.5023 0.9219 0.2170 1.0000 Uiso R . . . .
H902 H 0.0412 -0.3938 0.9202 0.2170 1.0000 Uiso R . . . .
H903 H 0.1403 -0.4107 0.8844 0.2170 1.0000 Uiso R . . . .
H1011 H 0.7212 0.1241 0.5617 0.2000 0.583(12) Uiso R . P 1 1
H1031 H 0.8155 0.3057 0.4621 0.2000 0.583(12) Uiso R . P 1 1
H1051 H 0.9247 0.0060 0.4549 0.2010 0.583(12) Uiso R . P 1 1
H1141 H 0.6163 0.4235 0.6164 0.2020 0.583(12) Uiso R . P 1 1
H1142 H 0.5416 0.4589 0.5785 0.2020 0.583(12) Uiso R . P 1 1
H1151 H 0.4672 0.4378 0.6592 0.2020 0.583(12) Uiso R . P 1 1
H1152 H 0.5152 0.3204 0.6538 0.2020 0.583(12) Uiso R . P 1 1
H1181 H 0.2321 0.5015 0.5726 0.2240 0.583(12) Uiso R . P 1 1
H1191 H 0.0612 0.5486 0.6072 0.2310 0.583(12) Uiso R . P 1 1
H1211 H 0.1623 0.4353 0.7319 0.2010 0.583(12) Uiso R . P 1 1
H1221 H 0.3334 0.3876 0.6972 0.1820 0.583(12) Uiso R . P 1 1
H1241 H -0.1105 0.6408 0.6623 0.2880 0.583(12) Uiso R . P 1 1
H1242 H -0.1222 0.5435 0.6565 0.2880 0.583(12) Uiso R . P 1 1
H1251 H -0.2382 0.6410 0.7208 0.2890 0.583(12) Uiso R . P 1 1
H1252 H -0.1463 0.5624 0.7498 0.2890 0.583(12) Uiso R . P 1 1
H1271 H -0.2836 0.4652 0.7787 0.2526 0.583(12) Uiso R . P 1 1
H1272 H -0.1652 0.4066 0.7812 0.2526 0.583(12) Uiso R . P 1 1
H1281 H -0.2498 0.3000 0.7660 0.2218 0.583(12) Uiso R . P 1 1
H1341 H 0.8164 -0.2149 0.5960 0.1850 0.583(12) Uiso R . P 1 1
H1342 H 0.7611 -0.1952 0.5527 0.1850 0.583(12) Uiso R . P 1 1
H1351 H 0.6427 -0.1194 0.6340 0.1820 0.583(12) Uiso R . P 1 1
H1352 H 0.6610 -0.2248 0.6218 0.1820 0.583(12) Uiso R . P 1 1
H1381 H 0.4708 -0.1166 0.6583 0.1580 0.583(12) Uiso R . P 1 1
H1391 H 0.2932 -0.0709 0.6777 0.1750 0.583(12) Uiso R . P 1 1
H1411 H 0.2488 0.0503 0.5449 0.1621 0.583(12) Uiso R . P 1 1
H1421 H 0.4269 0.0022 0.5265 0.1661 0.583(12) Uiso R . P 1 1
H1441 H 0.1137 0.0285 0.6966 0.2120 0.583(12) Uiso R . P 1 1
H1442 H 0.1227 -0.0696 0.6805 0.2120 0.583(12) Uiso R . P 1 1
H1451 H -0.0550 0.0321 0.6893 0.2170 0.583(12) Uiso R . P 1 1
H1452 H -0.0309 0.0631 0.6359 0.2170 0.583(12) Uiso R . P 1 1
H1471 H -0.1875 0.1823 0.7170 0.2494 0.583(12) Uiso R . P 1 1
H1472 H -0.1812 0.2346 0.6664 0.2494 0.583(12) Uiso R . P 1 1
H1481 H -0.1210 0.3430 0.6906 0.2460 0.583(12) Uiso R . P 1 1
H2011 H 0.7111 0.1354 0.5616 0.2040 0.417(12) Uiso R . P 1 2
H2031 H 0.8559 0.2744 0.4633 0.2050 0.417(12) Uiso R . P 1 2
H2051 H 0.9349 -0.0256 0.4701 0.2060 0.417(12) Uiso R . P 1 2
H2141 H 0.6850 0.3891 0.6244 0.2040 0.417(12) Uiso R . P 1 2
H2142 H 0.6229 0.4554 0.5822 0.2040 0.417(12) Uiso R . P 1 2
H2151 H 0.5149 0.4607 0.6545 0.2030 0.417(12) Uiso R . P 1 2
H2152 H 0.5421 0.3431 0.6583 0.2030 0.417(12) Uiso R . P 1 2
H2181 H 0.2851 0.5231 0.5680 0.2120 0.417(12) Uiso R . P 1 2
H2191 H 0.1184 0.5459 0.6017 0.2190 0.417(12) Uiso R . P 1 2
H2211 H 0.2263 0.4076 0.7242 0.2160 0.417(12) Uiso R . P 1 2
H2221 H 0.3929 0.3845 0.6906 0.2050 0.417(12) Uiso R . P 1 2
H2241 H -0.0273 0.6189 0.6390 0.2610 0.417(12) Uiso R . P 1 2
H2242 H -0.0305 0.5128 0.6411 0.2610 0.417(12) Uiso R . P 1 2
H2251 H -0.1051 0.5477 0.7234 0.2890 0.417(12) Uiso R . P 1 2
H2252 H -0.1746 0.6196 0.6840 0.2890 0.417(12) Uiso R . P 1 2
H2271 H -0.2773 0.5270 0.7089 0.2641 0.417(12) Uiso R . P 1 2
H2272 H -0.1889 0.4513 0.7382 0.2641 0.417(12) Uiso R . P 1 2
H2281 H -0.2684 0.3508 0.7220 0.2579 0.417(12) Uiso R . P 1 2
H2341 H 0.7822 -0.1859 0.6321 0.1980 0.417(12) Uiso R . P 1 2
H2342 H 0.7676 -0.1974 0.5837 0.1980 0.417(12) Uiso R . P 1 2
H2351 H 0.5951 -0.0678 0.6397 0.2000 0.417(12) Uiso R . P 1 2
H2352 H 0.6268 -0.1873 0.6501 0.2000 0.417(12) Uiso R . P 1 2
H2381 H 0.4642 -0.1250 0.6634 0.1790 0.417(12) Uiso R . P 1 2
H2391 H 0.2851 -0.0695 0.6797 0.1910 0.417(12) Uiso R . P 1 2
H2411 H 0.2537 0.0426 0.5456 0.1851 0.417(12) Uiso R . P 1 2
H2421 H 0.4330 -0.0135 0.5291 0.1731 0.417(12) Uiso R . P 1 2
H2441 H 0.0753 -0.0088 0.6903 0.2310 0.417(12) Uiso R . P 1 2
H2442 H 0.0620 -0.0568 0.6520 0.2310 0.417(12) Uiso R . P 1 2
H2451 H -0.0811 0.0528 0.6392 0.2436 0.417(12) Uiso R . P 1 2
H2452 H -0.0185 0.1087 0.6077 0.2436 0.417(12) Uiso R . P 1 2
H2471 H -0.2262 0.2175 0.6846 0.2384 0.417(12) Uiso R . P 1 2
H2472 H -0.1894 0.2431 0.6332 0.2384 0.417(12) Uiso R . P 1 2
H2481 H -0.1190 0.3473 0.6510 0.2579 0.417(12) Uiso R . P 1 2
H3381 H 0.5677 0.9312 0.2062 0.3100 0.53(5) Uiso R . P 2 2
H3382 H 0.5732 0.8322 0.2525 0.3101 0.53(5) Uiso R . P 2 2
H3383 H 0.6646 0.8049 0.2037 0.3100 0.53(5) Uiso R . P 2 2
H3391 H 0.4038 0.9558 0.2046 0.3290 0.53(5) Uiso R . P 2 2
H3392 H 0.3896 0.8558 0.2274 0.3290 0.53(5) Uiso R . P 2 2
H3393 H 0.3672 0.9045 0.1766 0.3290 0.53(5) Uiso R . P 2 2
H3401 H 0.6409 0.8468 0.1299 0.3320 0.53(5) Uiso R . P 2 2
H3402 H 0.5618 0.7835 0.1237 0.3320 0.53(5) Uiso R . P 2 2
H3403 H 0.4985 0.9229 0.1279 0.3320 0.53(5) Uiso R . P 2 2
H3491 H 0.3397 0.1960 0.1390 0.2430 0.47(3) Uiso R . P 4 2
H3492 H 0.3130 0.2793 0.1693 0.2430 0.47(3) Uiso R . P 4 2
H3493 H 0.3921 0.1649 0.1838 0.2430 0.47(3) Uiso R . P 4 2
H3521 H 0.7898 0.3988 0.2683 0.1320 0.38(2) Uiso R . P 3 2
H3531 H 0.9682 0.2902 0.2657 0.1341 0.38(2) Uiso R . P 3 2
H3551 H 0.9268 0.0872 0.2171 0.1421 0.38(2) Uiso R . P 3 2
H3561 H 0.7473 0.1903 0.2246 0.1380 0.38(2) Uiso R . P 3 2
H3581 H 1.2203 0.0998 0.2489 0.2360 0.38(2) Uiso R . P 3 2
H3582 H 1.1378 0.2214 0.2411 0.2360 0.38(2) Uiso R . P 3 2
H3583 H 1.1136 0.1422 0.2841 0.2360 0.38(2) Uiso R . P 3 2
H3601 H 1.1770 0.0969 0.1616 0.2340 0.38(2) Uiso R . P 3 2
H3602 H 1.1319 0.2112 0.1696 0.2340 0.38(2) Uiso R . P 3 2
H3603 H 1.0613 0.1732 0.1546 0.2340 0.38(2) Uiso R . P 3 2
H3681 H 0.2545 0.1623 1.0792 0.3530 0.62(2) Uiso R . P 5 2
H3682 H 0.1483 0.2046 1.0600 0.3531 0.62(2) Uiso R . P 5 2
H3683 H 0.2172 0.0856 1.0701 0.3531 0.62(2) Uiso R . P 5 2
H3691 H 0.2834 0.2904 1.0177 0.3310 0.62(2) Uiso R . P 5 2
H3692 H 0.1790 0.3166 0.9871 0.3311 0.62(2) Uiso R . P 5 2
H3693 H 0.3102 0.2649 0.9602 0.3310 0.62(2) Uiso R . P 5 2
H3701 H 0.4265 0.1158 1.0165 0.3010 0.62(2) Uiso R . P 5 2
H3702 H 0.3962 0.0237 1.0318 0.3011 0.62(2) Uiso R . P 5 2
H3703 H 0.4169 0.0633 0.9795 0.3010 0.62(2) Uiso R . P 5 2
H2331 H 0.7121 -0.0007 0.5982 0.2041 0.417(12) Uiso R . P 1 2
H1331 H 0.7121 -0.0172 0.5815 0.1827 0.583(12) Uiso R . P 1 1
H1131 H 0.6480 0.2524 0.5991 0.2030 0.583(12) Uiso R . P 1 1
H2131 H 0.6762 0.2466 0.6018 0.2006 0.417(12) Uiso R . P 1 2
H51 H 0.0063 0.3230 0.5717 0.2939 1.0000 Uiso R . . . .
H52 H -0.0018 0.3558 0.6179 0.2939 1.0000 Uiso R . . . .
H53 H 0.0193 0.2442 0.6165 0.2939 1.0000 Uiso R . . . .
H401 H 0.6028 0.9062 0.1461 0.3004 0.47(5) Uiso R . P 2 1
H402 H 0.6826 0.7995 0.1670 0.3004 0.47(5) Uiso R . P 2 1
H403 H 0.6227 0.8080 0.1285 0.3004 0.47(5) Uiso R . P 2 1
H491 H 0.4184 0.1218 0.1361 0.1230 0.53(3) Uiso R . P 4 1
H492 H 0.3965 0.1607 0.1822 0.1230 0.53(3) Uiso R . P 4 1
H493 H 0.5090 0.0909 0.1637 0.1230 0.53(3) Uiso R . P 4 1
H501 H 0.5036 0.1957 0.0663 0.1895 0.53(3) Uiso R . P 4 1
H502 H 0.5388 0.2774 0.0693 0.1895 0.53(3) Uiso R . P 4 1
H503 H 0.5947 0.1652 0.0936 0.1895 0.53(3) Uiso R . P 4 1
H3481 H 0.3893 0.3050 0.0705 0.1476 0.47(3) Uiso R . P 4 2
H3482 H 0.3613 0.3890 0.0998 0.1476 0.47(3) Uiso R . P 4 2
H3483 H 0.4708 0.3421 0.0727 0.1476 0.47(3) Uiso R . P 4 2
H3501 H 0.5154 0.1218 0.0928 0.1359 0.47(3) Uiso R . P 4 2
H3502 H 0.5975 0.1579 0.0952 0.1359 0.47(3) Uiso R . P 4 2
H3503 H 0.5654 0.0920 0.1375 0.1359 0.47(3) Uiso R . P 4 2
H3591 H 1.1955 -0.0323 0.2278 0.1828 0.38(2) Uiso R . P 3 2
H3592 H 1.1017 -0.0142 0.2656 0.1828 0.38(2) Uiso R . P 3 2
H3593 H 1.0888 -0.0099 0.2155 0.1828 0.38(2) Uiso R . P 3 2

loop_
_atom_site_aniso_label
_atom_site_aniso_U_11
_atom_site_aniso_U_22
_atom_site_aniso_U_33
_atom_site_aniso_U_23
_atom_site_aniso_U_13
_atom_site_aniso_U_12
Br1 0.230(4) 0.162(3) 0.160(3) 0.009(2) -0.049(2) -0.094(3)
I1 0.240(2) 0.1240(14) 0.0987(12) -0.0033(10) -0.0250(12) -0.0863(14)
C2 0.215(6) 0.096(12) 0.076(6) 0.006(11) -0.003(4) -0.073(12)
C3 0.228(6) 0.106(11) 0.090(6) -0.013(8) 0.010(5) -0.096(12)
N4 0.208(7) 0.177(14) 0.113(8) -0.003(12) 0.000(6) -0.072(14)
C5 0.195(11) 0.29(3) 0.20(2) 0.04(3) -0.005(10) -0.05(3)
N6 0.213(10) 0.159(14) 0.095(6) 0.019(11) -0.016(6) -0.067(13)
N7 0.217(9) 0.124(11) 0.076(5) 0.014(9) -0.006(4) -0.086(10)
C8 0.227(12) 0.124(13) 0.079(9) 0.002(11) 0.003(7) -0.090(12)
C9 0.203(15) 0.145(13) 0.080(6) -0.004(12) -0.019(9) -0.097(12)
C10 0.165(14) 0.160(14) 0.088(7) 0.004(12) -0.028(7) -0.094(12)
O11 0.134(9) 0.142(10) 0.079(5) -0.004(8) -0.013(5) -0.071(8)
C12 0.121(8) 0.122(12) 0.083(5) -0.001(10) -0.010(5) -0.057(11)
C13 0.121(8) 0.096(11) 0.089(5) 0.003(10) -0.020(6) -0.054(11)
C14 0.114(9) 0.097(11) 0.093(6) -0.022(10) -0.007(6) -0.058(10)
C15 0.099(7) 0.076(9) 0.084(5) -0.007(6) -0.003(4) -0.040(9)
C16 0.102(7) 0.089(11) 0.078(5) -0.002(9) 0.001(6) -0.047(10)
C17 0.105(8) 0.095(11) 0.076(6) 0.012(10) -0.003(5) -0.047(10)
C18 0.099(5) 0.109(5) 0.091(5) -0.011(6) 0.003(5) -0.062(5)
C20 0.247(13) 0.131(13) 0.097(6) -0.004(8) 0.027(8) -0.066(13)
O21 0.186(11) 0.150(11) 0.096(6) 0.004(7) 0.005(7) -0.086(9)
C22 0.133(8) 0.142(14) 0.088(7) -0.005(9) -0.005(6) -0.043(11)
C23 0.130(9) 0.178(17) 0.099(8) 0.030(12) -0.017(7) -0.005(13)
C24 0.106(9) 0.159(15) 0.098(8) 0.016(11) -0.014(6) -0.004(11)
C25 0.080(7) 0.075(9) 0.076(5) -0.011(5) -0.001(4) -0.024(7)
C26 0.088(7) 0.119(14) 0.098(8) 0.006(9) 0.012(6) -0.010(9)
C27 0.106(9) 0.117(14) 0.106(9) 0.012(10) 0.025(6) 0.000(11)
C28 0.092(5) 0.100(6) 0.077(5) -0.013(6) -0.001(5) -0.048(5)
C31 0.111(9) 0.109(5) 0.064(9) -0.013(6) 0.005(6) -0.065(5)
C32 0.096(10) 0.110(6) 0.102(12) -0.005(9) 0.009(8) -0.062(7)
C33 0.082(10) 0.110(5) 0.127(13) -0.012(10) 0.014(8) -0.065(7)
C34 0.083(9) 0.112(6) 0.114(11) -0.021(7) 0.013(7) -0.069(6)
C35 0.111(11) 0.113(7) 0.093(12) -0.010(9) 0.028(9) -0.061(8)
C36 0.105(10) 0.110(6) 0.068(10) 0.003(8) 0.004(7) -0.052(8)
C37 0.102(9) 0.113(7) 0.098(10) -0.016(8) 0.020(8) -0.072(7)
C38 0.15(3) 0.119(19) 0.097(18) -0.010(18) 0.018(17) -0.10(2)
C39 0.114(17) 0.117(17) 0.12(3) 0.00(2) 0.003(17) -0.076(17)
C40 0.120(18) 0.14(2) 0.11(2) -0.02(2) 0.025(18) -0.10(2)
C41 0.099(7) 0.102(9) 0.077(6) -0.001(6) 0.006(7) -0.064(8)
C42 0.107(12) 0.105(10) 0.075(8) 0.001(7) 0.011(8) -0.065(9)
C43 0.094(11) 0.091(9) 0.067(8) -0.007(7) 0.013(7) -0.042(9)
C44 0.105(11) 0.094(9) 0.090(8) 0.002(6) -0.015(8) -0.049(9)
C45 0.150(14) 0.093(11) 0.102(10) 0.013(7) -0.038(10) -0.069(10)
C46 0.153(14) 0.109(11) 0.082(9) 0.008(8) -0.016(9) -0.085(10)
C47 0.133(13) 0.115(10) 0.101(9) -0.008(8) -0.026(8) -0.060(8)
C48 0.153(19) 0.095(18) 0.14(3) 0.004(19) -0.061(16) -0.067(14)
C49 0.18(3) 0.063(15) 0.11(2) -0.049(14) -0.012(19) -0.036(16)
C50 0.22(3) 0.14(3) 0.094(18) -0.020(19) -0.012(16) -0.05(2)
C51 0.098(5) 0.124(9) 0.110(10) -0.023(8) 0.004(5) -0.062(5)
C52 0.098(5) 0.124(9) 0.110(10) -0.023(8) 0.004(5) -0.062(5)
C53 0.098(5) 0.124(9) 0.110(10) -0.023(8) 0.004(5) -0.062(5)
C54 0.098(5) 0.124(9) 0.110(10) -0.023(8) 0.004(5) -0.062(5)
C55 0.101(6) 0.121(16) 0.097(17) -0.018(12) 0.021(12) -0.074(10)
C56 0.097(6) 0.134(17) 0.099(19) -0.026(14) -0.006(13) -0.056(10)
C57 0.101(6) 0.172(18) 0.138(17) -0.047(13) 0.019(10) -0.077(10)
C58 0.106(17) 0.22(3) 0.18(2) -0.03(2) -0.03(2) -0.04(3)
C59 0.15(2) 0.17(2) 0.21(3) -0.08(2) 0.05(3) -0.053(18)
C60 0.082(19) 0.21(3) 0.19(3) 0.00(2) -0.014(16) -0.09(2)
C61 0.105(8) 0.093(9) 0.078(8) 0.002(7) -0.012(7) -0.055(8)
C62 0.119(12) 0.105(10) 0.089(11) 0.011(7) -0.024(8) -0.065(10)
C63 0.099(11) 0.106(10) 0.082(10) 0.012(8) -0.015(8) -0.063(9)
C64 0.078(9) 0.106(9) 0.099(9) 0.000(7) -0.003(7) -0.058(9)
C65 0.119(13) 0.100(10) 0.112(11) 0.013(8) -0.020(9) -0.074(10)
C66 0.143(13) 0.109(10) 0.095(10) 0.012(8) -0.020(9) -0.081(10)
C67 0.075(8) 0.107(8) 0.122(9) -0.019(8) -0.007(7) -0.045(7)
C68 0.05(2) 0.113(18) 0.122(16) -0.024(13) -0.014(14) -0.007(16)
C69 0.046(17) 0.110(14) 0.15(2) -0.022(13) -0.047(16) -0.020(14)
C70 0.050(15) 0.15(2) 0.15(2) -0.010(18) -0.026(13) -0.041(14)
C71 0.092(5) 0.077(7) 0.084(10) -0.009(6) 0.008(6) -0.053(5)
C72 0.104(7) 0.101(12) 0.108(12) -0.033(8) -0.004(9) -0.044(8)
C73 0.107(7) 0.106(12) 0.112(12) -0.036(9) 0.007(9) -0.043(9)
C74 0.098(7) 0.098(11) 0.107(12) -0.010(7) 0.005(7) -0.047(7)
C75 0.096(6) 0.146(14) 0.107(13) -0.037(9) -0.023(10) -0.036(9)
C76 0.096(6) 0.127(13) 0.110(12) -0.038(9) -0.022(10) -0.037(8)
C77 0.099(7) 0.114(13) 0.126(12) -0.003(8) 0.010(8) -0.044(8)
C78 0.114(15) 0.097(13) 0.160(17) -0.013(10) -0.008(12) -0.012(10)
C79 0.124(14) 0.159(18) 0.167(18) -0.012(13) 0.038(14) -0.077(14)
C80 0.110(13) 0.143(18) 0.152(14) -0.004(11) -0.016(11) -0.029(13)
C81 0.057(8) 0.097(5) 0.073(9) -0.020(5) 0.016(6) -0.039(5)
C82 0.100(13) 0.093(6) 0.123(13) 0.008(9) 0.058(9) -0.002(9)
C83 0.138(14) 0.096(6) 0.119(13) -0.010(10) 0.059(9) -0.022(10)
C84 0.114(11) 0.115(7) 0.106(11) -0.029(7) 0.022(7) -0.065(7)
C85 0.105(12) 0.121(8) 0.129(13) -0.015(10) 0.049(9) -0.064(10)
C86 0.069(10) 0.116(7) 0.115(12) -0.026(9) 0.041(8) -0.052(8)
C87 0.130(10) 0.119(7) 0.128(10) -0.025(10) 0.004(10) -0.074(8)
C88 0.138(14) 0.097(13) 0.112(10) 0.004(9) -0.017(10) -0.041(12)
C89 0.135(10) 0.123(11) 0.20(2) -0.002(16) 0.005(12) -0.060(9)
C90 0.209(19) 0.124(15) 0.140(14) -0.036(14) -0.024(15) -0.082(15)
C101 0.223(11) 0.114(7) 0.172(8) -0.034(6) -0.034(7) -0.080(8)
C102 0.223(11) 0.114(7) 0.172(8) -0.034(6) -0.034(7) -0.080(8)
C103 0.223(11) 0.114(7) 0.172(8) -0.034(6) -0.034(7) -0.080(8)
C104 0.223(11) 0.114(7) 0.173(8) -0.034(6) -0.034(7) -0.080(8)
C105 0.223(11) 0.114(7) 0.172(8) -0.034(6) -0.034(7) -0.080(8)
C106 0.223(11) 0.114(7) 0.172(8) -0.034(6) -0.034(7) -0.080(8)
N107 0.224(11) 0.114(7) 0.173(8) -0.034(6) -0.034(7) -0.080(8)
O108 0.224(11) 0.114(7) 0.173(8) -0.034(6) -0.034(7) -0.080(8)
O109 0.224(11) 0.114(7) 0.173(8) -0.034(6) -0.034(7) -0.080(8)
C111 0.223(11) 0.114(7) 0.172(8) -0.035(6) -0.034(7) -0.080(8)
O112 0.223(11) 0.114(7) 0.172(8) -0.034(6) -0.034(7) -0.080(8)
N113 0.223(11) 0.114(7) 0.172(8) -0.035(6) -0.034(7) -0.080(8)
C114 0.223(11) 0.114(7) 0.172(8) -0.035(6) -0.034(7) -0.080(8)
C115 0.223(11) 0.114(7) 0.172(8) -0.035(6) -0.034(7) -0.080(8)
O116 0.224(11) 0.114(7) 0.172(8) -0.035(6) -0.034(7) -0.080(8)
C117 0.224(11) 0.114(7) 0.172(8) -0.035(6) -0.034(7) -0.080(8)
C118 0.217(13) 0.118(19) 0.196(15) -0.030(19) -0.045(9) -0.05(2)
C119 0.206(12) 0.13(2) 0.223(16) -0.05(2) -0.039(11) -0.03(2)
C120 0.224(16) 0.14(2) 0.230(17) -0.03(2) -0.021(10) -0.05(2)
C121 0.238(16) 0.14(2) 0.194(12) -0.03(2) -0.015(10) -0.07(2)
C122 0.235(15) 0.12(2) 0.173(9) -0.042(19) -0.024(9) -0.072(19)
O123 0.229(16) 0.20(3) 0.28(2) -0.02(2) -0.008(14) -0.06(2)
C124 0.222(16) 0.22(3) 0.30(3) -0.02(3) -0.008(18) -0.07(2)
C125 0.228(18) 0.23(3) 0.29(3) -0.08(3) -0.009(19) -0.09(2)
O126 0.21(2) 0.24(3) 0.28(3) -0.08(2) -0.01(2) -0.09(2)
C127 0.15(2) 0.25(3) 0.27(3) -0.09(2) 0.01(2) -0.09(2)
C128 0.11(2) 0.27(3) 0.27(3) -0.09(2) 0.00(2) -0.105(19)
C131 0.187(17) 0.119(8) 0.182(15) -0.043(9) -0.036(11) -0.084(12)
O132 0.13(2) 0.119(10) 0.25(3) -0.055(15) -0.016(15) -0.074(15)
N133 0.187(12) 0.115(10) 0.212(14) -0.041(10) -0.017(10) -0.073(10)
C134 0.183(9) 0.119(12) 0.215(17) -0.043(11) -0.015(10) -0.076(11)
C135 0.182(10) 0.120(14) 0.202(15) -0.060(10) -0.015(9) -0.078(10)
O136 0.180(9) 0.123(10) 0.169(14) -0.043(9) 0.002(8) -0.082(9)
C137 0.182(9) 0.126(11) 0.147(11) -0.034(10) -0.003(7) -0.090(10)
C138 0.182(9) 0.122(12) 0.142(10) -0.036(11) -0.005(8) -0.075(12)
C139 0.186(10) 0.133(13) 0.146(10) -0.018(11) -0.003(8) -0.091(12)
C140 0.185(9) 0.166(12) 0.143(9) -0.049(11) -0.005(7) -0.103(11)
C141 0.190(9) 0.151(13) 0.140(9) -0.044(11) -0.010(8) -0.097(12)
C142 0.194(9) 0.140(13) 0.141(10) -0.034(11) -0.006(8) -0.109(12)
O143 0.182(9) 0.238(14) 0.161(13) -0.066(11) 0.000(8) -0.092(11)
C144 0.159(14) 0.27(2) 0.159(18) -0.064(19) -0.009(13) -0.101(17)
C145 0.167(13) 0.29(2) 0.17(2) -0.07(2) -0.028(14) -0.123(19)
O146 0.121(14) 0.28(2) 0.21(3) -0.078(19) -0.002(18) -0.111(15)
C147 0.107(14) 0.28(2) 0.25(3) -0.07(2) 0.01(2) -0.150(16)
C148 0.14(2) 0.26(2) 0.26(3) -0.08(2) 0.00(2) -0.124(17)
C201 0.196(12) 0.127(10) 0.138(9) 0.006(7) -0.073(7) -0.054(9)
C202 0.196(12) 0.127(10) 0.138(9) 0.006(7) -0.073(7) -0.054(9)
C203 0.196(12) 0.128(10) 0.138(9) 0.007(7) -0.073(7) -0.054(9)
C204 0.196(12) 0.128(10) 0.138(9) 0.007(7) -0.073(7) -0.054(9)
C205 0.196(12) 0.128(10) 0.138(9) 0.007(7) -0.073(7) -0.054(9)
C206 0.196(12) 0.127(10) 0.138(9) 0.007(7) -0.073(7) -0.054(9)
N207 0.196(12) 0.128(10) 0.138(9) 0.007(7) -0.073(7) -0.054(9)
O208 0.196(12) 0.128(10) 0.138(9) 0.007(7) -0.073(7) -0.054(9)
O209 0.196(12) 0.128(10) 0.138(9) 0.007(7) -0.073(7) -0.054(9)
C211 0.196(12) 0.127(10) 0.138(9) 0.006(7) -0.073(7) -0.054(9)
O212 0.196(12) 0.127(10) 0.138(9) 0.006(7) -0.073(7) -0.054(9)
N213 0.196(12) 0.127(10) 0.138(9) 0.006(7) -0.073(7) -0.054(9)
C214 0.196(12) 0.127(10) 0.138(9) 0.006(7) -0.073(7) -0.055(9)
C215 0.196(12) 0.127(10) 0.138(9) 0.006(7) -0.074(7) -0.055(9)
O216 0.196(12) 0.127(10) 0.138(9) 0.006(7) -0.073(7) -0.055(9)
C217 0.196(12) 0.127(10) 0.138(9) 0.006(7) -0.074(7) -0.055(9)
C218 0.193(14) 0.10(2) 0.116(15) 0.004(17) -0.063(11) -0.05(2)
C219 0.193(14) 0.11(2) 0.140(16) -0.01(2) -0.059(12) -0.06(2)
C220 0.175(17) 0.12(2) 0.145(16) -0.009(19) -0.057(11) -0.07(2)
C221 0.196(17) 0.12(2) 0.144(14) -0.02(2) -0.070(11) -0.08(2)
C222 0.184(16) 0.12(2) 0.118(12) -0.029(16) -0.079(11) -0.065(19)
O223 0.185(17) 0.16(3) 0.19(2) -0.02(2) -0.045(14) -0.09(2)
C224 0.164(18) 0.22(3) 0.22(3) -0.01(3) -0.037(18) -0.07(2)
C225 0.180(17) 0.25(3) 0.27(3) -0.03(3) -0.02(2) -0.10(2)
O226 0.17(2) 0.28(3) 0.29(3) -0.05(3) -0.04(2) -0.10(2)
C227 0.14(2) 0.29(3) 0.28(4) -0.08(3) -0.05(2) -0.09(2)
C228 0.11(2) 0.30(3) 0.27(3) -0.09(3) -0.06(2) -0.09(2)
C231 0.194(18) 0.130(12) 0.171(15) -0.001(11) -0.062(13) -0.058(14)
O232 0.21(4) 0.112(16) 0.097(18) 0.037(13) -0.085(18) -0.044(19)
N233 0.187(12) 0.115(10) 0.212(14) -0.041(10) -0.017(10) -0.073(10)
C234 0.183(9) 0.119(12) 0.215(17) -0.043(11) -0.015(10) -0.076(11)
C235 0.182(10) 0.120(14) 0.202(15) -0.060(10) -0.015(9) -0.078(10)
O236 0.180(9) 0.123(10) 0.169(14) -0.043(9) 0.002(8) -0.082(9)
C237 0.182(9) 0.126(11) 0.147(11) -0.034(10) -0.003(7) -0.090(10)
C238 0.182(9) 0.122(12) 0.142(10) -0.036(11) -0.005(8) -0.075(12)
C239 0.186(10) 0.133(13) 0.146(10) -0.018(11) -0.003(8) -0.091(12)
C240 0.185(9) 0.166(12) 0.143(9) -0.049(11) -0.005(7) -0.103(11)
C241 0.190(9) 0.151(13) 0.140(9) -0.044(11) -0.010(8) -0.097(12)
C242 0.194(9) 0.140(13) 0.141(10) -0.034(11) -0.006(8) -0.109(12)
O243 0.182(9) 0.238(14) 0.161(13) -0.066(11) 0.000(8) -0.092(11)
C244 0.170(14) 0.25(2) 0.18(3) -0.07(2) -0.022(17) -0.121(18)
C245 0.180(11) 0.27(3) 0.21(3) -0.07(2) -0.03(2) -0.11(2)
O246 0.15(2) 0.30(3) 0.21(3) -0.08(2) -0.06(2) -0.083(19)
C247 0.14(2) 0.30(3) 0.23(3) -0.08(3) -0.06(3) -0.09(2)
C248 0.13(2) 0.30(3) 0.26(3) -0.08(3) -0.06(3) -0.08(2)
C338 0.15(3) 0.12(2) 0.12(2) -0.03(2) 0.01(2) -0.09(2)
C339 0.111(11) 0.121(13) 0.14(3) -0.02(2) 0.023(15) -0.052(13)
C340 0.14(3) 0.14(2) 0.097(11) -0.015(15) 0.022(16) -0.08(2)
C348 0.15(3) 0.092(19) 0.11(2) -0.019(13) -0.039(19) -0.048(19)
C349 0.14(3) 0.16(3) 0.17(3) 0.03(2) -0.057(18) -0.09(2)
C350 0.18(3) 0.091(19) 0.12(3) -0.003(16) -0.05(2) -0.052(16)
C351 0.099(5) 0.116(9) 0.099(12) -0.024(10) 0.002(6) -0.059(6)
C352 0.099(5) 0.116(9) 0.099(12) -0.024(10) 0.002(6) -0.059(6)
C353 0.099(5) 0.116(9) 0.099(12) -0.024(10) 0.002(6) -0.059(6)
C354 0.099(5) 0.116(9) 0.099(12) -0.024(10) 0.002(6) -0.059(6)
C355 0.099(7) 0.125(17) 0.10(2) -0.035(17) 0.013(17) -0.063(9)
C356 0.097(6) 0.117(16) 0.10(2) -0.023(17) 0.022(16) -0.070(10)
C357 0.101(6) 0.105(14) 0.116(17) -0.016(14) 0.014(12) -0.065(10)
C358 0.100(13) 0.11(2) 0.13(2) 0.00(2) -0.01(2) -0.057(19)
C359 0.094(18) 0.106(13) 0.13(3) -0.002(19) 0.02(2) -0.066(9)
C360 0.085(19) 0.13(3) 0.122(18) 0.007(18) -0.001(12) -0.089(19)
C368 0.12(2) 0.17(3) 0.128(10) -0.053(16) 0.012(14) -0.10(2)
C369 0.09(2) 0.096(11) 0.13(2) -0.017(13) -0.039(18) -0.035(12)
C370 0.080(9) 0.096(15) 0.13(2) 0.009(18) -0.024(11) -0.043(10)

loop_
_atom_type_symbol
_atom_type_scat_dispersion_real
_atom_type_scat_dispersion_imag
_atom_type_scat_Cromer_Mann_a1
_atom_type_scat_Cromer_Mann_b1
_atom_type_scat_Cromer_Mann_a2
_atom_type_scat_Cromer_Mann_b2
_atom_type_scat_Cromer_Mann_a3
_atom_type_scat_Cromer_Mann_b3
_atom_type_scat_Cromer_Mann_a4
_atom_type_scat_Cromer_Mann_b4
_atom_type_scat_Cromer_Mann_c
_atom_type_scat_source
C 0.0020 0.0020 2.3100 20.8439 1.0200 10.2075 1.5886 0.5687 0.8650 51.6512 0.2156 'International Tables Vol C 4.2.6.8 and 6.1.1.4'
H 0.0000 0.0000 0.4930 10.5109 0.3229 26.1257 0.1402 3.1424 0.0408 57.7998 0.0030 'International Tables Vol C 4.2.6.8 and 6.1.1.4'
N 0.0040 0.0030 12.2126 0.0057 3.1322 9.8933 2.0125 28.9975 1.1663 0.5826 -11.5290 'International Tables Vol C 4.2.6.8 and 6.1.1.4'
O 0.0070 0.0060 3.0485 13.2771 2.2868 5.7011 1.5463 0.3239 0.8670 32.9089 0.2508 'International Tables Vol C 4.2.6.8 and 6.1.1.4'
I -0.7740 1.7190 20.1472 4.3470 18.9949 0.3814 7.5138 27.7660 2.2735 66.8776 4.0712 'International Tables Vol C 4.2.6.8 and 6.1.1.4'
Br -0.2830 2.3430 17.1789 2.1723 5.2358 16.5796 5.6377 0.2609 3.9851 41.4328 2.9557 'International Tables Vol C 4.2.6.8 and 6.1.1.4'
Cl 0.1250 0.1500 11.4604 0.0104 7.1964 1.1662 6.2556 18.5194 1.6455 47.7784 -9.5574 'International Tables Vol C 4.2.6.8 and 6.1.1.4'

loop_
_geom_angle_atom_site_label_1
_geom_angle_atom_site_label_2
_geom_angle_atom_site_label_3
_geom_angle
_geom_angle_publ_flag
I1 C2 C3 126.00(3) yes
I1 C2 N7 126.00(4) yes
C3 C2 N7 108.00(4) yes
C2 C3 N4 108.00(6) yes
C2 C3 C20 126.00(5) yes
N4 C3 C20 126.00(3) yes
C3 N4 C5 126.00(3) yes
C3 N4 N6 108.00(4) yes
C5 N4 N6 126.00(5) yes
N4 C5 H51 109.4 no
N4 C5 H52 110.1 no
H51 C5 H52 109.5 no
N4 C5 H53 108.8 no
H51 C5 H53 109.5 no
H52 C5 H53 109.5 no
N4 N6 N7 108.00(4) yes
N6 N7 C2 108.00(6) yes
N6 N7 C8 126.00(5) yes
C2 N7 C8 126.00(5) yes
N7 C8 C9 104.6(6) yes
N7 C8 H81 92.2 no
C9 C8 H81 98.5 no
N7 C8 H82 122.1 no
C9 C8 H82 122.6 no
H81 C8 H82 110.1 no
C8 C9 C10 102.0(11) yes
C8 C9 H91 123.1 no
C10 C9 H91 107.8 no
C8 C9 H92 97.9 no
C10 C9 H92 117.0 no
H91 C9 H92 109.3 no
C9 C10 O11 113.5(10) yes
C9 C10 H101 106.7 no
O11 C10 H101 110.5 no
C9 C10 H102 108.9 no
O11 C10 H102 107.4 no
H101 C10 H102 109.9 no
C10 O11 C12 125.11(6) yes
O11 C12 C13 117.98(7) yes
O11 C12 C17 117.98(7) yes
C13 C12 C17 123.84(7) yes
C12 C13 C14 118.42(8) yes
C12 C13 H131 121.5 no
C14 C13 H131 120.1 no
C13 C14 C15 118.69(7) yes
C13 C14 H141 121.2 no
C15 C14 H141 120.1 no
C14 C15 C16 121.11(6) yes
C14 C15 C18 119.28(6) yes
C16 C15 C18 119.27(8) yes
C15 C16 C17 118.70(8) yes
C15 C16 H161 119.1 no
C17 C16 H161 122.2 no
C16 C17 C12 118.43(7) yes
C16 C17 H171 119.3 no
C12 C17 H171 122.2 no
C15 C18 C31 109.8(5) yes
C15 C18 C41 107.3(4) yes
C31 C18 C41 108.6(5) yes
C15 C18 C51 113.5(9) yes
C31 C18 C51 104.6(7) yes
C41 C18 C51 113.0(5) yes
C15 C18 C31 109.8(5) yes
C15 C18 C41 107.3(4) yes
C31 C18 C41 108.6(5) yes
C15 C18 C351 106.9(12) yes
C31 C18 C351 114.2(9) yes
C41 C18 C351 109.9(6) yes
C3 C20 O21 123.0(3) yes
C3 C20 H201 112.8 no
O21 C20 H201 116.9 no
C3 C20 H202 90.5 no
O21 C20 H202 97.2 no
H201 C20 H202 110.0 no
C20 O21 C22 125.12(7) yes
O21 C22 C23 117.98(8) yes
O21 C22 C27 117.97(8) yes
C23 C22 C27 123.83(7) yes
C22 C23 C24 118.42(8) yes
C22 C23 H231 121.7 no
C24 C23 H231 119.9 no
C23 C24 C25 118.68(8) yes
C23 C24 H241 122.3 no
C25 C24 H241 118.8 no
C24 C25 C26 121.10(6) yes
C24 C25 C28 119.29(6) yes
C26 C25 C28 119.29(8) yes
C25 C26 C27 118.68(8) yes
C25 C26 H261 119.4 no
C27 C26 H261 121.8 no
C26 C27 C22 118.42(8) yes
C26 C27 H271 120.2 no
C22 C27 H271 121.2 no
C25 C28 C61 104.9(5) yes
C25 C28 C71 111.0(4) yes
C61 C28 C71 111.9(4) yes
C25 C28 C81 112.2(4) yes
C61 C28 C81 111.1(5) yes
C71 C28 C81 105.8(4) yes
C18 C31 C32 120.37(7) yes
C18 C31 C36 120.37(7) yes
C32 C31 C36 119.12(7) yes
C31 C32 C33 120.31(7) yes
C31 C32 H321 119.8 no
C33 C32 H321 119.9 no
C32 C33 C34 121.14(7) yes
C32 C33 H331 119.9 no
C34 C33 H331 118.9 no
C33 C34 C35 117.69(7) yes
C33 C34 C37 121.09(7) yes
C35 C34 C37 121.09(6) yes
C34 C35 C36 121.13(6) yes
C34 C35 H351 118.6 no
C36 C35 H351 119.9 no
C35 C36 C31 120.30(7) yes
C35 C36 H361 119.4 no
C31 C36 H361 119.9 no
C34 C37 C38 109.86(8) yes
C34 C37 C39 109.86(7) yes
C38 C37 C39 109.08(8) yes
C34 C37 C40 109.86(7) yes
C38 C37 C40 109.08(6) yes
C39 C37 C40 109.08(7) yes
C34 C37 C338 109.86(7) yes
C34 C37 C339 109.86(7) yes
C338 C37 C339 109.08(6) yes
C34 C37 C340 109.86(7) yes
C338 C37 C340 109.08(5) yes
C339 C37 C340 109.08(8) yes
C37 C38 H381 110.5 no
C37 C38 H382 111.0 no
H381 C38 H382 109.0 no
C37 C38 H383 108.3 no
H381 C38 H383 109.0 no
H382 C38 H383 109.1 no
C37 C39 H391 109.5 no
C37 C39 H392 108.6 no
H391 C39 H392 109.0 no
C37 C39 H393 111.7 no
H391 C39 H393 109.2 no
H392 C39 H393 108.8 no
C37 C40 H401 109.2 no
C37 C40 H402 112.0 no
H401 C40 H402 109.5 no
C37 C40 H403 107.1 no
H401 C40 H403 109.5 no
H402 C40 H403 109.5 no
C18 C41 C42 120.37(6) yes
C18 C41 C46 120.38(6) yes
C42 C41 C46 119.13(6) yes
C41 C42 C43 120.30(6) yes
C41 C42 H421 119.8 no
C43 C42 H421 119.5 no
C42 C43 C44 121.13(6) yes
C42 C43 H431 119.6 no
C44 C43 H431 119.1 no
C43 C44 C45 117.68(7) yes
C43 C44 C47 121.08(7) yes
C45 C44 C47 121.09(6) yes
C44 C45 C46 121.13(6) yes
C44 C45 H451 119.6 no
C46 C45 H451 119.1 no
C45 C46 C41 120.30(6) yes
C45 C46 H461 119.9 no
C41 C46 H461 119.1 no
C44 C47 C48 109.86(6) yes
C44 C47 C49 109.87(5) yes
C48 C47 C49 109.08(6) yes
C44 C47 C50 109.86(6) yes
C48 C47 C50 109.08(9) yes
C49 C47 C50 109.08(6) yes
C44 C47 C348 109.86(6) yes
C44 C47 C349 109.86(5) yes
C348 C47 C349 109.08(7) yes
C44 C47 C350 109.86(6) yes
C348 C47 C350 109.08(6) yes
C349 C47 C350 109.08(7) yes
C47 C48 H481 108.0 no
C47 C48 H482 109.4 no
H481 C48 H482 109.9 no
C47 C48 H483 109.3 no
H481 C48 H483 110.1 no
H482 C48 H483 110.2 no
C47 C49 H491 109.7 no
C47 C49 H492 108.2 no
H491 C49 H492 109.5 no
C47 C49 H493 110.5 no
H491 C49 H493 109.5 no
H492 C49 H493 109.5 no
C47 C50 H501 110.7 no
C47 C50 H502 110.7 no
H501 C50 H502 109.5 no
C47 C50 H503 106.9 no
H501 C50 H503 109.5 no
H502 C50 H503 109.5 no
C18 C51 C52 120.39(7) yes
C18 C51 C56 120.39(7) yes
C52 C51 C56 119.15(6) yes
C51 C52 C53 120.30(6) yes
C51 C52 H521 118.9 no
C53 C52 H521 120.1 no
C52 C53 C54 121.13(7) yes
C52 C53 H531 119.4 no
C54 C53 H531 119.5 no
C53 C54 C55 117.69(6) yes
C53 C54 C57 121.09(6) yes
C55 C54 C57 121.10(6) yes
C54 C55 C56 121.13(6) yes
C54 C55 H551 118.7 no
C56 C55 H551 120.0 no
C55 C56 C51 120.30(7) yes
C55 C56 H561 119.4 no
C51 C56 H561 120.3 no
C54 C57 C58 109.86(8) yes
C54 C57 C59 109.86(6) yes
C58 C57 C59 109.08(8) yes
C54 C57 C60 109.86(7) yes
C58 C57 C60 109.08(6) yes
C59 C57 C60 109.08(7) yes
C57 C58 H581 104.9 no
C57 C58 H582 103.9 no
H581 C58 H582 113.3 no
C57 C58 H583 107.1 no
H581 C58 H583 113.2 no
H582 C58 H583 113.4 no
C57 C59 H591 104.8 no
C57 C59 H592 104.9 no
H591 C59 H592 112.5 no
C57 C59 H593 107.7 no
H591 C59 H593 113.0 no
H592 C59 H593 113.1 no
C57 C60 H601 106.4 no
C57 C60 H602 105.0 no
H601 C60 H602 113.9 no
C57 C60 H603 103.1 no
H601 C60 H603 113.8 no
H602 C60 H603 113.3 no
C28 C61 C62 120.36(6) yes
C28 C61 C66 120.36(6) yes
C62 C61 C66 119.11(6) yes
C61 C62 C63 120.29(6) yes
C61 C62 H621 119.9 no
C63 C62 H621 119.8 no
C62 C63 C64 121.11(6) yes
C62 C63 H631 119.6 no
C64 C63 H631 119.3 no
C63 C64 C65 117.68(7) yes
C63 C64 C67 121.10(7) yes
C65 C64 C67 121.10(6) yes
C64 C65 C66 121.12(6) yes
C64 C65 H651 118.9 no
C66 C65 H651 119.9 no
C65 C66 C61 120.29(6) yes
C65 C66 H661 120.1 no
C61 C66 H661 119.6 no
C64 C67 C68 109.86(6) yes
C64 C67 C69 109.86(6) yes
C68 C67 C69 109.08(6) yes
C64 C67 C70 109.86(5) yes
C68 C67 C70 109.08(8) yes
C69 C67 C70 109.08(6) yes
C64 C67 C368 109.86(5) yes
C64 C67 C369 109.86(5) yes
C368 C67 C369 109.08(8) yes
C64 C67 C370 109.86(6) yes
C368 C67 C370 109.08(7) yes
C369 C67 C370 109.08(7) yes
C67 C68 H681 104.9 no
C67 C68 H682 105.8 no
H681 C68 H682 113.6 no
C67 C68 H683 104.6 no
H681 C68 H683 113.5 no
H682 C68 H683 113.2 no
C67 C69 H691 106.4 no
C67 C69 H692 106.7 no
H691 C69 H692 111.9 no
C67 C69 H693 107.7 no
H691 C69 H693 111.8 no
H692 C69 H693 112.0 no
C67 C70 H701 106.4 no
C67 C70 H702 104.7 no
H701 C70 H702 113.1 no
C67 C70 H703 105.4 no
H701 C70 H703 113.3 no
H702 C70 H703 113.0 no
C28 C71 C72 120.38(7) yes
C28 C71 C76 120.38(6) yes
C72 C71 C76 119.12(7) yes
C71 C72 C73 120.28(7) yes
C71 C72 H721 119.4 no
C73 C72 H721 120.2 no
C72 C73 C74 121.11(7) yes
C72 C73 H731 119.6 no
C74 C73 H731 119.3 no
C73 C74 C75 117.67(6) yes
C73 C74 C77 121.09(6) yes
C75 C74 C77 121.07(7) yes
C74 C75 C76 121.12(7) yes
C74 C75 H751 119.0 no
C76 C75 H751 119.9 no
C75 C76 C71 120.29(7) yes
C75 C76 H761 119.8 no
C71 C76 H761 119.9 no
C74 C77 C78 109.87(6) yes
C74 C77 C79 109.86(7) yes
C78 C77 C79 109.08(6) yes
C74 C77 C80 109.86(8) yes
C78 C77 C80 109.08(5) yes
C79 C77 C80 109.08(6) yes
C77 C78 H781 105.0 no
C77 C78 H782 103.2 no
H781 C78 H782 113.5 no
C77 C78 H783 107.1 no
H781 C78 H783 113.4 no
H782 C78 H783 113.5 no
C77 C79 H791 107.8 no
C77 C79 H792 109.3 no
H791 C79 H792 111.2 no
C77 C79 H793 106.6 no
H791 C79 H793 110.7 no
H792 C79 H793 111.1 no
C77 C80 H801 108.4 no
C77 C80 H802 108.2 no
H801 C80 H802 109.8 no
C77 C80 H803 110.8 no
H801 C80 H803 109.9 no
H802 C80 H803 109.9 no
C28 C81 C82 120.36(7) yes
C28 C81 C86 120.36(7) yes
C82 C81 C86 119.13(6) yes
C81 C82 C83 120.32(6) yes
C81 C82 H821 119.6 no
C83 C82 H821 120.1 no
C82 C83 C84 121.14(7) yes
C82 C83 H831 119.5 no
C84 C83 H831 119.3 no
C83 C84 C85 117.71(7) yes
C83 C84 C87 121.09(7) yes
C85 C84 C87 121.09(6) yes
C84 C85 C86 121.15(6) yes
C84 C85 H851 119.2 no
C86 C85 H851 119.7 no
C85 C86 C81 120.32(7) yes
C85 C86 H861 120.3 no
C81 C86 H861 119.4 no
C84 C87 C88 109.86(7) yes
C84 C87 C89 109.86(7) yes
C88 C87 C89 109.08(7) yes
C84 C87 C90 109.86(7) yes
C88 C87 C90 109.08(6) yes
C89 C87 C90 109.08(7) yes
C87 C88 H881 109.1 no
C87 C88 H882 109.1 no
H881 C88 H882 109.3 no
C87 C88 H883 110.5 no
H881 C88 H883 109.3 no
H882 C88 H883 109.5 no
C87 C89 H891 109.7 no
C87 C89 H892 111.1 no
H891 C89 H892 109.6 no
C87 C89 H893 107.5 no
H891 C89 H893 109.3 no
H892 C89 H893 109.7 no
C87 C90 H901 109.9 no
C87 C90 H902 107.7 no
H901 C90 H902 109.6 no
C87 C90 H903 110.1 no
H901 C90 H903 109.6 no
H902 C90 H903 109.9 no
C102 C101 C106 120.00(5) yes
C102 C101 H1011 120.6 no
C106 C101 H1011 119.3 no
C101 C102 C103 120.00(5) yes
C101 C102 C111 122.5(7) yes
C103 C102 C111 117.5(7) yes
C102 C103 C104 120.00(6) yes
C102 C103 H1031 119.3 no
C104 C103 H1031 120.6 no
C103 C104 C105 120.00(5) yes
C103 C104 N107 120.00(6) yes
C105 C104 N107 120.00(6) yes
C104 C105 C106 120.00(5) yes
C104 C105 H1051 119.6 no
C106 C105 H1051 120.4 no
C101 C106 C105 120.00(5) yes
C101 C106 C131 122.2(8) yes
C105 C106 C131 117.8(8) yes
C104 N107 O108 110.63(8) yes
C104 N107 O109 110.63(8) yes
O108 N107 O109 138.74(5) yes
C102 C111 O112 123.50(8) yes
C102 C111 N113 124.19(8) yes
O112 C111 N113 111.98(8) yes
C111 N113 C114 124.56(9) yes
C111 N113 H1131 118.0 no
C114 N113 H1131 114.9 no
N113 C114 C115 111.34(8) yes
N113 C114 H1141 113.5 no
C115 C114 H1141 111.3 no
N113 C114 H1142 103.4 no
C115 C114 H1142 107.1 no
H1141 C114 H1142 109.6 no
C114 C115 O116 104.31(9) yes
C114 C115 H1151 108.6 no
O116 C115 H1151 107.4 no
C114 C115 H1152 110.0 no
O116 C115 H1152 116.8 no
H1151 C115 H1152 109.5 no
C115 O116 C117 122.2(13) yes
O116 C117 C118 120.00(6) yes
O116 C117 C122 120.00(6) yes
C118 C117 C122 120.00(4) yes
C117 C118 C119 120.00(4) yes
C117 C118 H1181 118.5 no
C119 C118 H1181 121.5 no
C118 C119 C120 120.00(5) yes
C118 C119 H1191 117.9 no
C120 C119 H1191 121.0 no
C119 C120 C121 120.00(6) yes
C119 C120 O123 120.00(7) yes
C121 C120 O123 120.00(5) yes
C120 C121 C122 120.00(4) yes
C120 C121 H1211 119.1 no
C122 C121 H1211 120.8 no
C121 C122 C117 120.00(5) yes
C121 C122 H1221 118.8 no
C117 C122 H1221 120.7 no
C120 O123 C124 130.4(20) yes
O123 C124 C125 97.47(10) yes
O123 C124 H1241 109.8 no
C125 C124 H1241 117.9 no
O123 C124 H1242 110.0 no
C125 C124 H1242 111.4 no
H1241 C124 H1242 109.6 no
C124 C125 O126 97.47(8) yes
C124 C125 H1251 106.3 no
O126 C125 H1251 115.8 no
C124 C125 H1252 115.7 no
O126 C125 H1252 111.6 no
H1251 C125 H1252 109.6 no
C125 O126 C127 118(3) yes
O126 C127 C128 103.98(6) yes
O126 C127 H1271 112.7 no
C128 C127 H1271 113.6 no
O126 C127 H1272 108.8 no
C128 C127 H1272 108.0 no
H1271 C127 H1272 109.5 no
C127 C128 C148 120.00(5) yes
C127 C128 H1281 118.9 no
C148 C128 H1281 120.3 no
C106 C131 O132 123.48(8) yes
C106 C131 N133 124.17(8) yes
O132 C131 N133 111.96(8) yes
C131 N133 C134 124.56(9) yes
C131 N133 H1331 118.0 no
C134 N133 H1331 116.7 no
N133 C134 C135 111.34(9) yes
N133 C134 H1341 105.6 no
C135 C134 H1341 112.1 no
N133 C134 H1342 109.9 no
C135 C134 H1342 108.3 no
H1341 C134 H1342 109.6 no
C134 C135 O136 104.31(9) yes
C134 C135 H1351 110.8 no
O136 C135 H1351 115.8 no
C134 C135 H1352 107.3 no
O136 C135 H1352 108.7 no
H1351 C135 H1352 109.5 no
C135 O136 C137 124.2(17) yes
O136 C137 C138 120.00(7) yes
O136 C137 C142 120.00(7) yes
C138 C137 C142 120.00(6) yes
C137 C138 C139 120.00(6) yes
C137 C138 H1381 121.9 no
C139 C138 H1381 117.5 no
C138 C139 C140 120.00(6) yes
C138 C139 H1391 122.4 no
C140 C139 H1391 117.5 no
C139 C140 C141 120.00(4) yes
C139 C140 O143 120.00(5) yes
C141 C140 O143 120.00(7) yes
C140 C141 C142 120.00(6) yes
C140 C141 H1411 122.7 no
C142 C141 H1411 117.3 no
C141 C142 C137 120.00(6) yes
C141 C142 H1421 122.5 no
C137 C142 H1421 116.1 no
C140 O143 C144 123(2) yes
O143 C144 C145 97.47(8) yes
O143 C144 H1441 113.3 no
C145 C144 H1441 114.0 no
O143 C144 H1442 106.7 no
C145 C144 H1442 115.1 no
H1441 C144 H1442 109.6 no
C144 C145 O146 97.47(7) yes
C144 C145 H1451 107.9 no
O146 C145 H1451 99.8 no
C144 C145 H1452 115.9 no
O146 C145 H1452 124.3 no
H1451 C145 H1452 109.4 no
C145 O146 C147 112.2(15) yes
O146 C147 C148 103.98(6) yes
O146 C147 H1471 115.9 no
C148 C147 H1471 110.8 no
O146 C147 H1472 107.8 no
C148 C147 H1472 108.6 no
H1471 C147 H1472 109.5 no
C147 C148 C128 120.00(5) yes
C147 C148 H1481 118.9 no
C128 C148 H1481 120.3 no
C202 C201 C206 120.00(5) yes
C202 C201 H2011 118.7 no
C206 C201 H2011 121.2 no
C201 C202 C203 120.00(5) yes
C201 C202 C211 115.0(13) yes
C203 C202 C211 125.0(13) yes
C202 C203 C204 120.00(6) yes
C202 C203 H2031 121.0 no
C204 C203 H2031 118.8 no
C203 C204 C205 120.00(5) yes
C203 C204 N207 120.00(6) yes
C205 C204 N207 120.00(6) yes
C204 C205 C206 120.00(5) yes
C204 C205 H2051 121.2 no
C206 C205 H2051 118.7 no
C205 C206 C201 120.00(6) yes
C205 C206 C231 120.9(11) yes
C201 C206 C231 119.1(11) yes
C204 N207 O208 110.63(8) yes
C204 N207 O209 110.63(7) yes
O208 N207 O209 138.74(5) yes
C202 C211 O212 123.49(8) yes
C202 C211 N213 124.18(9) yes
O212 C211 N213 111.97(8) yes
C211 N213 C214 124.56(9) yes
C211 N213 H2131 117.7 no
C214 N213 H2131 116.9 no
N213 C214 C215 111.34(9) yes
N213 C214 H2141 108.3 no
C215 C214 H2141 108.6 no
N213 C214 H2142 107.1 no
C215 C214 H2142 112.1 no
H2141 C214 H2142 109.4 no
C214 C215 O216 104.31(9) yes
C214 C215 H2151 108.2 no
O216 C215 H2151 112.2 no
C214 C215 H2152 114.4 no
O216 C215 H2152 108.3 no
H2151 C215 H2152 109.5 no
C215 O216 C217 116.4(13) yes
O216 C217 C218 120.00(6) yes
O216 C217 C222 120.00(6) yes
C218 C217 C222 120.00(5) yes
C217 C218 C219 120.00(5) yes
C217 C218 H2181 121.0 no
C219 C218 H2181 119.0 no
C218 C219 C220 120.00(5) yes
C218 C219 H2191 120.9 no
C220 C219 H2191 119.1 no
C219 C220 C221 120.00(6) yes
C219 C220 O223 120.00(7) yes
C221 C220 O223 120.00(5) yes
C220 C221 C222 120.00(5) yes
C220 C221 H2211 120.3 no
C222 C221 H2211 119.3 no
C217 C222 C221 120.00(6) yes
C217 C222 H2221 118.8 no
C221 C222 H2221 120.4 no
C220 O223 C224 117(2) yes
O223 C224 C225 97.47(9) yes
O223 C224 H2241 117.2 no
C225 C224 H2241 131.4 no
O223 C224 H2242 101.3 no
C225 C224 H2242 94.2 no
H2241 C224 H2242 109.7 no
C224 C225 O226 97.47(7) yes
C224 C225 H2251 106.9 no
O226 C225 H2251 125.6 no
C224 C225 H2252 97.4 no
O226 C225 H2252 114.5 no
H2251 C225 H2252 109.7 no
C225 O226 C227 95(3) yes
O226 C227 C228 103.98(8) yes
O226 C227 H2271 118.8 no
C228 C227 H2271 116.2 no
O226 C227 H2272 103.0 no
C228 C227 H2272 103.6 no
H2271 C227 H2272 109.5 no
C227 C228 C248 120.00(6) yes
C227 C228 H2281 121.2 no
C248 C228 H2281 114.9 no
C206 C231 O232 123.49(8) yes
C206 C231 N233 124.19(8) yes
O232 C231 N233 111.97(8) yes
C231 N233 C234 124.56(9) yes
C231 N233 H2331 118.5 no
C234 N233 H2331 116.9 no
N233 C234 C235 111.34(9) yes
N233 C234 H2341 113.7 no
C235 C234 H2341 104.6 no
N233 C234 H2342 105.8 no
C235 C234 H2342 112.0 no
H2341 C234 H2342 109.5 no
C234 C235 O236 104.31(10) yes
C234 C235 H2351 112.9 no
O236 C235 H2351 104.7 no
C234 C235 H2352 113.3 no
O236 C235 H2352 111.8 no
H2351 C235 H2352 109.4 no
C235 O236 C237 116(2) yes
O236 C237 C238 120.00(7) yes
O236 C237 C242 120.00(7) yes
C238 C237 C242 120.00(6) yes
C237 C238 C239 120.00(6) yes
C237 C238 H2381 116.3 no
C239 C238 H2381 123.5 no
C238 C239 C240 120.00(6) yes
C238 C239 H2391 116.4 no
C240 C239 H2391 123.4 no
C239 C240 C241 120.00(4) yes
C239 C240 O243 120.00(5) yes
C241 C240 O243 120.00(6) yes
C240 C241 C242 120.00(6) yes
C240 C241 H2411 116.5 no
C242 C241 H2411 123.4 no
C241 C242 C237 120.00(6) yes
C241 C242 H2421 116.5 no
C237 C242 H2421 123.4 no
C240 O243 C244 137(3) yes
O243 C244 C245 97.47(8) yes
O243 C244 H2441 120.7 no
C245 C244 H2441 124.9 no
O243 C244 H2442 105.6 no
C245 C244 H2442 94.4 no
H2441 C244 H2442 109.6 no
C244 C245 O246 97.47(9) yes
C244 C245 H2451 114.2 no
O246 C245 H2451 111.3 no
C244 C245 H2452 111.7 no
O246 C245 H2452 112.3 no
H2451 C245 H2452 109.5 no
C245 O246 C247 111(3) yes
O246 C247 C248 103.98(6) yes
O246 C247 H2471 113.3 no
C248 C247 H2471 113.1 no
O246 C247 H2472 112.6 no
C248 C247 H2472 103.9 no
H2471 C247 H2472 109.5 no
C247 C248 C228 120.00(6) yes
C247 C248 H2481 121.2 no
C228 C248 H2481 114.9 no
C37 C338 H3381 107.4 no
C37 C338 H3382 113.7 no
H3381 C338 H3382 112.2 no
C37 C338 H3383 99.2 no
H3381 C338 H3383 111.9 no
H3382 C338 H3383 111.7 no
C37 C339 H3391 106.1 no
C37 C339 H3392 104.7 no
H3391 C339 H3392 109.1 no
C37 C339 H3393 118.3 no
H3391 C339 H3393 109.1 no
H3392 C339 H3393 109.1 no
C37 C340 H3401 113.5 no
C37 C340 H3402 103.0 no
H3401 C340 H3402 112.6 no
C37 C340 H3403 100.6 no
H3401 C340 H3403 113.1 no
H3402 C340 H3403 113.0 no
C47 C348 H3481 108.9 no
C47 C348 H3482 111.1 no
H3481 C348 H3482 109.5 no
C47 C348 H3483 108.3 no
H3481 C348 H3483 109.5 no
H3482 C348 H3483 109.5 no
C47 C349 H3491 109.3 no
C47 C349 H3492 109.3 no
H3491 C349 H3492 109.6 no
C47 C349 H3493 109.4 no
H3491 C349 H3493 109.5 no
H3492 C349 H3493 109.6 no
C47 C350 H3501 111.1 no
C47 C350 H3502 109.5 no
H3501 C350 H3502 109.5 no
C47 C350 H3503 107.8 no
H3501 C350 H3503 109.5 no
H3502 C350 H3503 109.5 no
C18 C351 C352 120.38(6) yes
C18 C351 C356 120.38(6) yes
C352 C351 C356 119.14(6) yes
C351 C352 C353 120.30(6) yes
C351 C352 H3521 119.1 no
C353 C352 H3521 120.2 no
C352 C353 C354 121.12(6) yes
C352 C353 H3531 119.3 no
C354 C353 H3531 119.5 no
C353 C354 C355 117.66(7) yes
C353 C354 C357 121.07(7) yes
C355 C354 C357 121.07(6) yes
C354 C355 C356 121.12(6) yes
C354 C355 H3551 118.9 no
C356 C355 H3551 119.9 no
C355 C356 C351 120.30(6) yes
C355 C356 H3561 119.6 no
C351 C356 H3561 120.0 no
C354 C357 C358 109.86(7) yes
C354 C357 C359 109.86(6) yes
C358 C357 C359 109.08(6) yes
C354 C357 C360 109.86(7) yes
C358 C357 C360 109.08(5) yes
C359 C357 C360 109.08(7) yes
C357 C358 H3581 108.2 no
C357 C358 H3582 111.0 no
H3581 C358 H3582 110.7 no
C357 C358 H3583 105.1 no
H3581 C358 H3583 110.7 no
H3582 C358 H3583 110.8 no
C357 C359 H3591 111.7 no
C357 C359 H3592 109.5 no
H3591 C359 H3592 109.5 no
C357 C359 H3593 107.1 no
H3591 C359 H3593 109.5 no
H3592 C359 H3593 109.5 no
C357 C360 H3601 108.4 no
C357 C360 H3602 107.0 no
H3601 C360 H3602 109.4 no
C357 C360 H3603 113.0 no
H3601 C360 H3603 109.5 no
H3602 C360 H3603 109.4 no
C67 C368 H3681 109.5 no
C67 C368 H3682 108.5 no
H3681 C368 H3682 109.1 no
C67 C368 H3683 111.3 no
H3681 C368 H3683 109.1 no
H3682 C368 H3683 109.2 no
C67 C369 H3691 106.9 no
C67 C369 H3692 107.4 no
H3691 C369 H3692 112.8 no
C67 C369 H3693 105.3 no
H3691 C369 H3693 112.0 no
H3692 C369 H3693 111.9 no
C67 C370 H3701 111.1 no
C67 C370 H3702 108.3 no
H3701 C370 H3702 109.3 no
C67 C370 H3703 109.8 no
H3701 C370 H3703 109.2 no
H3702 C370 H3703 109.1 no

loop_
_geom_bond_atom_site_label_1
_geom_bond_atom_site_label_2
_geom_bond_distance
_geom_bond_publ_flag
I1 C2 2.217(11) yes
C2 C3 1.530(8) yes
C2 N7 1.238(5) yes
C3 N4 1.239(5) yes
C3 C20 1.523(6) yes
N4 C5 1.513(7) yes
N4 N6 1.418(6) yes
C5 H51 0.950 no
C5 H52 0.950 no
C5 H53 0.950 no
N6 N7 1.420(6) yes
N7 C8 1.509(7) yes
C8 C9 1.545(7) yes
C8 H81 0.979 no
C8 H82 0.970 no
C9 C10 1.540(7) yes
C9 H91 0.970 no
C9 H92 0.972 no
C10 O11 1.290(5) yes
C10 H101 0.975 no
C10 H102 0.975 no
O11 C12 1.409(5) yes
C12 C13 1.380(4) yes
C12 C17 1.379(4) yes
C13 C14 1.407(4) yes
C13 H131 0.929 no
C14 C15 1.416(4) yes
C14 H141 0.930 no
C15 C16 1.412(4) yes
C15 C18 1.627(5) yes
C16 C17 1.406(4) yes
C16 H161 0.924 no
C17 H171 0.926 no
C18 C31 1.579(5) yes
C18 C41 1.579(5) yes
C18 C51 1.577(5) yes
C18 C31 1.579(5) yes
C18 C41 1.579(5) yes
C18 C351 1.580(5) yes
C20 O21 1.281(5) yes
C20 H201 0.972 no
C20 H202 0.969 no
O21 C22 1.415(5) yes
C22 C23 1.381(4) yes
C22 C27 1.379(4) yes
C23 C24 1.410(4) yes
C23 H231 0.930 no
C24 C25 1.410(4) yes
C24 H241 0.927 no
C25 C26 1.407(4) yes
C25 C28 1.628(5) yes
C26 C27 1.406(4) yes
C26 H261 0.932 no
C27 H271 0.932 no
C28 C61 1.577(5) yes
C28 C71 1.577(5) yes
C28 C81 1.579(5) yes
C31 C32 1.376(4) yes
C31 C36 1.374(4) yes
C32 C33 1.424(4) yes
C32 H321 0.929 no
C33 C34 1.384(4) yes
C33 H331 0.932 no
C34 C35 1.385(4) yes
C34 C37 1.580(3) yes
C35 C36 1.421(4) yes
C35 H351 0.930 no
C36 H361 0.932 no
C37 C38 1.546(4) yes
C37 C39 1.546(4) yes
C37 C40 1.547(4) yes
C37 C338 1.546(4) yes
C37 C339 1.547(4) yes
C37 C340 1.547(4) yes
C38 H381 0.966 no
C38 H382 0.965 no
C38 H383 0.964 no
C39 H391 0.965 no
C39 H392 0.963 no
C39 H393 0.966 no
C40 H401 0.950 no
C40 H402 0.950 no
C40 H403 0.950 no
C41 C42 1.373(4) yes
C41 C46 1.376(4) yes
C42 C43 1.420(4) yes
C42 H421 0.927 no
C43 C44 1.385(4) yes
C43 H431 0.933 no
C44 C45 1.381(4) yes
C44 C47 1.579(3) yes
C45 C46 1.423(4) yes
C45 H451 0.930 no
C46 H461 0.933 no
C47 C48 1.547(4) yes
C47 C49 1.546(4) yes
C47 C50 1.546(4) yes
C47 C348 1.546(4) yes
C47 C349 1.546(4) yes
C47 C350 1.546(4) yes
C48 H481 0.971 no
C48 H482 0.970 no
C48 H483 0.969 no
C49 H491 0.950 no
C49 H492 0.950 no
C49 H493 0.950 no
C50 H501 0.950 no
C50 H502 0.950 no
C50 H503 0.950 no
C51 C52 1.375(4) yes
C51 C56 1.374(4) yes
C52 C53 1.421(4) yes
C52 H521 0.930 no
C53 C54 1.381(4) yes
C53 H531 0.931 no
C54 C55 1.384(4) yes
C54 C57 1.579(3) yes
C55 C56 1.422(4) yes
C55 H551 0.928 no
C56 H561 0.929 no
C57 C58 1.546(4) yes
C57 C59 1.545(4) yes
C57 C60 1.546(4) yes
C58 H581 1.135 no
C58 H582 1.139 no
C58 H583 1.138 no
C59 H591 1.114 no
C59 H592 1.114 no
C59 H593 1.112 no
C60 H601 1.180 no
C60 H602 1.182 no
C60 H603 1.177 no
C61 C62 1.376(4) yes
C61 C66 1.374(4) yes
C62 C63 1.422(4) yes
C62 H621 0.933 no
C63 C64 1.384(4) yes
C63 H631 0.931 no
C64 C65 1.384(4) yes
C64 C67 1.579(3) yes
C65 C66 1.424(4) yes
C65 H651 0.931 no
C66 H661 0.935 no
C67 C68 1.547(4) yes
C67 C69 1.546(4) yes
C67 C70 1.547(4) yes
C67 C368 1.545(4) yes
C67 C369 1.546(4) yes
C67 C370 1.547(4) yes
C68 H681 1.186 no
C68 H682 1.182 no
C68 H683 1.186 no
C69 H691 1.053 no
C69 H692 1.051 no
C69 H693 1.048 no
C70 H701 1.137 no
C70 H702 1.141 no
C70 H703 1.140 no
C71 C72 1.375(4) yes
C71 C76 1.373(4) yes
C72 C73 1.424(4) yes
C72 H721 0.927 no
C73 C74 1.384(4) yes
C73 H731 0.932 no
C74 C75 1.383(4) yes
C74 C77 1.579(3) yes
C75 C76 1.424(4) yes
C75 H751 0.936 no
C76 H761 0.931 no
C77 C78 1.545(4) yes
C77 C79 1.546(4) yes
C77 C80 1.546(4) yes
C78 H781 1.141 no
C78 H782 1.141 no
C78 H783 1.138 no
C79 H791 1.025 no
C79 H792 1.018 no
C79 H793 1.020 no
C80 H801 0.959 no
C80 H802 0.964 no
C80 H803 0.961 no
C81 C82 1.376(4) yes
C81 C86 1.375(4) yes
C82 C83 1.425(4) yes
C82 H821 0.933 no
C83 C84 1.383(4) yes
C83 H831 0.931 no
C84 C85 1.384(4) yes
C84 C87 1.579(3) yes
C85 C86 1.423(4) yes
C85 H851 0.931 no
C86 H861 0.931 no
C87 C88 1.546(4) yes
C87 C89 1.547(4) yes
C87 C90 1.546(4) yes
C88 H881 0.960 no
C88 H882 0.962 no
C88 H883 0.959 no
C89 H891 0.959 no
C89 H892 0.960 no
C89 H893 0.961 no
C90 H901 0.960 no
C90 H902 0.961 no
C90 H903 0.959 no
C101 C102 1.393(2) yes
C101 C106 1.393(3) yes
C101 H1011 0.929 no
C102 C103 1.393(3) yes
C102 C111 1.429(7) yes
C103 C104 1.393(2) yes
C103 H1031 0.927 no
C104 C105 1.393(2) yes
C104 N107 1.595(5) yes
C105 C106 1.393(3) yes
C105 H1051 0.927 no
C106 C131 1.428(7) yes
N107 O108 1.033(5) yes
N107 O109 1.031(5) yes
C111 O112 1.303(7) yes
C111 N113 1.411(7) yes
N113 C114 1.432(7) yes
N113 H1131 0.950 no
C114 C115 1.516(7) yes
C114 H1141 0.971 no
C114 H1142 0.970 no
C115 O116 1.505(7) yes
C115 H1151 0.971 no
C115 H1152 0.970 no
O116 C117 1.420(5) yes
C117 C118 1.411(2) yes
C117 C122 1.411(2) yes
C118 C119 1.411(2) yes
C118 H1181 0.928 no
C119 C120 1.411(2) yes
C119 H1191 0.932 no
C120 C121 1.411(2) yes
C120 O123 1.473(5) yes
C121 C122 1.411(2) yes
C121 H1211 0.929 no
C122 H1221 0.932 no
O123 C124 1.457(5) yes
C124 C125 1.508(5) yes
C124 H1241 0.970 no
C124 H1242 0.971 no
C125 O126 1.456(5) yes
C125 H1251 0.971 no
C125 H1252 0.971 no
O126 C127 1.460(5) yes
C127 C128 1.504(5) yes
C127 H1271 0.950 no
C127 H1272 0.950 no
C128 C148 1.300(4) yes
C128 H1281 0.950 no
C131 O132 1.305(7) yes
C131 N133 1.409(7) yes
N133 C134 1.433(7) yes
N133 H1331 0.950 no
C134 C135 1.518(7) yes
C134 H1341 0.972 no
C134 H1342 0.972 no
C135 O136 1.506(7) yes
C135 H1351 0.970 no
C135 H1352 0.968 no
O136 C137 1.422(5) yes
C137 C138 1.411(2) yes
C137 C142 1.411(2) yes
C138 C139 1.411(2) yes
C138 H1381 0.929 no
C139 C140 1.412(2) yes
C139 H1391 0.930 no
C140 C141 1.411(2) yes
C140 O143 1.473(5) yes
C141 C142 1.411(2) yes
C141 H1411 0.931 no
C142 H1421 0.932 no
O143 C144 1.456(5) yes
C144 C145 1.508(5) yes
C144 H1441 0.971 no
C144 H1442 0.969 no
C145 O146 1.457(5) yes
C145 H1451 0.970 no
C145 H1452 0.969 no
O146 C147 1.460(5) yes
C147 C148 1.504(5) yes
C147 H1471 0.950 no
C147 H1472 0.950 no
C148 H1481 0.950 no
C201 C202 1.393(2) yes
C201 C206 1.393(3) yes
C201 H2011 0.929 no
C202 C203 1.393(3) yes
C202 C211 1.426(7) yes
C203 C204 1.393(2) yes
C203 H2031 0.928 no
C204 C205 1.393(2) yes
C204 N207 1.596(5) yes
C205 C206 1.393(3) yes
C205 H2051 0.928 no
C206 C231 1.431(7) yes
N207 O208 1.034(5) yes
N207 O209 1.033(5) yes
C211 O212 1.305(7) yes
C211 N213 1.409(7) yes
N213 C214 1.431(7) yes
N213 H2131 0.950 no
C214 C215 1.517(7) yes
C214 H2141 0.970 no
C214 H2142 0.970 no
C215 O216 1.505(7) yes
C215 H2151 0.971 no
C215 H2152 0.970 no
O216 C217 1.421(5) yes
C217 C218 1.411(2) yes
C217 C222 1.411(2) yes
C218 C219 1.411(2) yes
C218 H2181 0.929 no
C219 C220 1.411(2) yes
C219 H2191 0.930 no
C220 C221 1.411(2) yes
C220 O223 1.472(5) yes
C221 C222 1.411(2) yes
C221 H2211 0.930 no
C222 H2221 0.931 no
O223 C224 1.456(5) yes
C224 C225 1.508(5) yes
C224 H2241 0.971 no
C224 H2242 0.971 no
C225 O226 1.456(5) yes
C225 H2251 0.970 no
C225 H2252 0.970 no
O226 C227 1.459(5) yes
C227 C228 1.505(5) yes
C227 H2271 0.950 no
C227 H2272 0.950 no
C228 C248 1.300(4) yes
C228 H2281 0.950 no
C231 O232 1.304(7) yes
C231 N233 1.413(7) yes
N233 C234 1.437(7) yes
N233 H2331 0.950 no
C234 C235 1.520(7) yes
C234 H2341 0.972 no
C234 H2342 0.970 no
C235 O236 1.506(7) yes
C235 H2351 0.970 no
C235 H2352 0.970 no
O236 C237 1.422(5) yes
C237 C238 1.411(2) yes
C237 C242 1.411(2) yes
C238 C239 1.411(2) yes
C238 H2381 0.929 no
C239 C240 1.411(2) yes
C239 H2391 0.930 no
C240 C241 1.411(2) yes
C240 O243 1.473(5) yes
C241 C242 1.411(2) yes
C241 H2411 0.929 no
C242 H2421 0.931 no
O243 C244 1.456(5) yes
C244 C245 1.507(5) yes
C244 H2441 0.970 no
C244 H2442 0.970 no
C245 O246 1.456(5) yes
C245 H2451 0.950 no
C245 H2452 0.950 no
O246 C247 1.460(5) yes
C247 C248 1.505(5) yes
C247 H2471 0.950 no
C247 H2472 0.950 no
C248 H2481 0.950 no
C338 H3381 1.063 no
C338 H3382 1.060 no
C338 H3383 1.063 no
C339 H3391 0.965 no
C339 H3392 0.966 no
C339 H3393 0.964 no
C340 H3401 1.120 no
C340 H3402 1.116 no
C340 H3403 1.116 no
C348 H3481 0.950 no
C348 H3482 0.950 no
C348 H3483 0.950 no
C349 H3491 0.961 no
C349 H3492 0.960 no
C349 H3493 0.962 no
C350 H3501 0.950 no
C350 H3502 0.950 no
C350 H3503 0.950 no
C351 C352 1.376(4) yes
C351 C356 1.376(4) yes
C352 C353 1.423(5) yes
C352 H3521 0.931 no
C353 C354 1.383(4) yes
C353 H3531 0.930 no
C354 C355 1.383(4) yes
C354 C357 1.580(3) yes
C355 C356 1.423(5) yes
C355 H3551 0.929 no
C356 H3561 0.930 no
C357 C358 1.546(4) yes
C357 C359 1.546(4) yes
C357 C360 1.546(4) yes
C358 H3581 0.996 no
C358 H3582 0.995 no
C358 H3583 0.994 no
C359 H3591 0.950 no
C359 H3592 0.950 no
C359 H3593 0.950 no
C360 H3601 0.962 no
C360 H3602 0.962 no
C360 H3603 0.962 no
C368 H3681 0.965 no
C368 H3682 0.963 no
C368 H3683 0.963 no
C369 H3691 1.079 no
C369 H3692 1.082 no
C369 H3693 1.081 no
C370 H3701 0.963 no
C370 H3702 0.965 no
C370 H3703 0.964 no

loop_
_geom_hbond_atom_site_label_D
_geom_hbond_atom_site_label_H
_geom_hbond_atom_site_label_A
_geom_hbond_site_symmetry_A
_geom_hbond_angle_DHA
_geom_hbond_distance_DH
_geom_hbond_distance_HA
_geom_hbond_distance_DA
_geom_hbond_publ_flag
C14 H141 C52 . 131 0.93 2.47 3.16(3) yes
C14 H141 C352 . 132 0.93 2.40 3.10(3) yes
C24 H241 C76 . 126 0.93 2.46 3.10(3) yes
C32 H321 C16 . 133 0.93 2.45 3.16(3) yes
C42 H421 C36 . 128 0.93 2.60 3.25(3) yes
C355 H551 C360 . 124 1.14 2.51 3.27(3) yes
C60 H601 C349 1_655 157 1.18 2.23 3.35(3) yes
C72 H721 C66 . 123 0.93 2.56 3.16(3) yes
C82 H821 C26 . 136 0.93 2.23 2.97(3) yes
C215 H1151 C222 . 129 1.05 2.05 2.83(3) yes
C238 H1381 C235 . 121 0.90 2.27 2.84(3) yes
C141 H1411 O132 2_656 168 0.93 2.59 3.51(3) yes
C141 H1411 O232 2_656 172 0.93 2.41 3.34(3) yes
C241 H1411 O132 2_656 166 1.00 2.59 3.57(3) yes
C241 H1411 O232 2_656 168 1.00 2.41 3.40(3) yes
C145 H1451 C359 2_656 153 0.97 2.36 3.25(3) yes
C145 H1452 O109 2_656 120 0.97 2.55 3.15(3) yes
C145 H1452 O209 2_656 141 0.97 2.39 3.21(3) yes
C148 H1481 O226 . 140 0.95 1.80 2.60(3) yes
C105 H2051 O132 . 121 1.16 2.02 2.80(3) yes
C214 H2141 C247 1_655 131 0.97 2.54 3.26(3) yes
C214 H2141 C248 1_655 166 0.97 2.42 3.37(3) yes
C218 H2181 O212 2_666 175 0.93 2.53 3.46(3) yes
C125 H2251 O123 . 140 0.96 1.41 2.23(3) yes
C125 H2251 O223 . 149 0.96 2.17 3.03(3) yes
C127 H2272 C125 . 130 0.86 1.85 2.49(3) yes
C127 H2272 C225 . 158 0.86 2.21 3.02(3) yes
C127 H2272 O226 . 162 0.86 1.91 2.74(3) yes
C127 H2272 C227 . 121 0.86 0.95 1.58(3) yes
C141 H2411 O232 2_656 175 0.87 2.47 3.34(3) yes
C241 H2411 O232 2_656 172 0.93 2.47 3.40(3) yes
C244 H2442 O109 2_656 144 0.97 2.00 2.84(3) yes
C244 H2442 O209 2_656 123 0.97 2.51 3.15(3) yes
C247 H2472 N213 1_455 147 0.95 2.41 3.24(3) yes
C248 H2481 C5 . 147 0.95 2.32 3.15(3) yes
C53 H3531 C58 . 131 0.81 2.41 3.01(3) yes
C53 H3531 C358 . 126 0.81 2.50 3.05(3) yes
C356 H3561 C46 . 132 0.93 2.36 3.06(3) yes
C58 H3582 C60 . 121 0.77 2.03 2.52(3) yes
C60 H3602 C59 . 146 0.71 1.90 2.52(3) yes
C60 H3602 C360 . 150 0.71 0.96 1.62(3) yes
C5 H52 O226 . 162 0.95 2.55 3.47(3) yes
C5 H53 O146 . 152 0.95 2.42 3.29(3) yes
C5 H53 O246 . 158 0.95 2.43 3.33(3) yes
C359 H3592 C145 2_656 165 0.95 2.33 3.25(3) yes
